data_1520498
loop_
_publ_author_name
'Jurss, Jonah W.'
'Khnayzer, Rony S.'
'Panetier, Julien A.'
'El Roz, Karim A.'
'Nichols, Eva M.'
'Head-Gordon, Martin'
'Long, Jeffrey R.'
'Castellano, Felix N.'
'Chang, Christopher J.'

_publ_section_title
;
 Bioinspired design of redox-active ligands for multielectron catalysis:
 effects of positioning pyrazine reservoirs on cobalt for electro- and
 photocatalytic generation of hydrogen from water
;
_journal_issue 8
_journal_name_full 'Chem. Sci.'
_journal_page_first 4954
_journal_paper_doi 10.1039/C5SC01414J
_journal_volume 6
_journal_year 2015
_chemical_formula_sum 'C29 H27.5 Co F6 N7 O9.25 S2'
_chemical_formula_weight 859.13
_chemical_name_common jwj280
_chemical_name_systematic
;
 ?
;
_space_group_IT_number 2
_symmetry_cell_setting triclinic
_symmetry_space_group_name_Hall '-P 1'
_symmetry_space_group_name_H-M 'P -1'
_atom_sites_solution_hydrogens geom
_atom_sites_solution_primary direct
_atom_sites_solution_secondary difmap
_audit_creation_method SHELXL-97
_audit_update_record
;
2015-04-18 deposited with the CCDC.
2015-06-09 downloaded from the CCDC.
;
_cell_angle_alpha 111.3610(10)
_cell_angle_beta 96.7130(10)
_cell_angle_gamma 94.4550(10)
_cell_formula_units_Z 8
_cell_length_a 13.2461(4)
_cell_length_b 20.9848(6)
_cell_length_c 26.9609(8)
_cell_measurement_reflns_used 9491
_cell_measurement_temperature 100(2)
_cell_measurement_theta_max 25.33
_cell_measurement_theta_min 2.45
_cell_volume 6872.7(4)
_computing_cell_refinement 'Bruker SAINT'
_computing_data_collection 'Bruker APEX2'
_computing_data_reduction 'Bruker SAINT'
_computing_molecular_graphics ORTEP-32
_computing_publication_material WinGX
_computing_structure_refinement SHELXL-97
_computing_structure_solution SIR-2004
_diffrn_ambient_temperature 100(2)
_diffrn_detector_area_resol_mean 8.366
_diffrn_measured_fraction_theta_full 0.952
_diffrn_measured_fraction_theta_max 0.951
_diffrn_measurement_device_type 'Bruker APEX-I CCD'
_diffrn_measurement_method 'phi and omega scans'
_diffrn_radiation_monochromator graphite
_diffrn_radiation_source 'fine-focus sealed tube'
_diffrn_radiation_type MoK\a
_diffrn_radiation_wavelength 0.71073
_diffrn_reflns_av_R_equivalents 0.0414
_diffrn_reflns_av_sigmaI/netI 0.0373
_diffrn_reflns_limit_h_max 15
_diffrn_reflns_limit_h_min -15
_diffrn_reflns_limit_k_max 25
_diffrn_reflns_limit_k_min -25
_diffrn_reflns_limit_l_max 32
_diffrn_reflns_limit_l_min -31
_diffrn_reflns_number 114954
_diffrn_reflns_theta_full 25.00
_diffrn_reflns_theta_max 25.34
_diffrn_reflns_theta_min 1.56
_exptl_absorpt_coefficient_mu 0.718
_exptl_absorpt_correction_T_max 0.9061
_exptl_absorpt_correction_T_min 0.8697
_exptl_absorpt_correction_type multi-scan
_exptl_absorpt_process_details SADABS
_exptl_crystal_colour yellow
_exptl_crystal_density_diffrn 1.661
_exptl_crystal_density_method 'not measured'
_exptl_crystal_description plates
_exptl_crystal_F_000 3500
_exptl_crystal_size_max 0.20
_exptl_crystal_size_mid 0.20
_exptl_crystal_size_min 0.14
_refine_diff_density_max 1.674
_refine_diff_density_min -1.504
_refine_diff_density_rms 0.084
_refine_ls_extinction_method none
_refine_ls_goodness_of_fit_ref 1.023
_refine_ls_hydrogen_treatment mixed
_refine_ls_matrix_type full
_refine_ls_number_parameters 2218
_refine_ls_number_reflns 23914
_refine_ls_number_restraints 25
_refine_ls_restrained_S_all 1.024
_refine_ls_R_factor_all 0.0741
_refine_ls_R_factor_gt 0.0579
_refine_ls_shift/su_max 0.001
_refine_ls_shift/su_mean 0.000
_refine_ls_structure_factor_coef Fsqd
_refine_ls_weighting_details 'calc w=1/[\s^2^(Fo^2^)+(0.0596P)^2^+21.4631P] where P=(Fo^2^+2Fc^2^)/3'
_refine_ls_weighting_scheme calc
_refine_ls_wR_factor_gt 0.1369
_refine_ls_wR_factor_ref 0.1488
_reflns_number_gt 19188
_reflns_number_total 23914
_reflns_threshold_expression >2sigma(I)
_cod_data_source_file c5sc01414j2.cif
_cod_data_source_block shelxl
_cod_depositor_comments
;
The following automatic conversions were performed:

'_symmetry_cell_setting' value 'Triclinic' changed to 'triclinic'
according to
/usr/data/users/saulius/crontab/automatic-downloads/rss-feeds/RSC/lib/dictionaries/cif_core.dic
dictionary named 'cif_core.dic' version 2.4.2 from 2011-04-26.

Automatic conversion script
Id: cif_fix_values 3271 2015-04-21 07:52:19Z andrius 

 Adding full bibliography for 1520493--1520498.cif.
;
_cod_original_sg_symbol_H-M P-1
_cod_original_formula_sum 'C29 H27.50 Co F6 N7 O9.25 S2'
_cod_database_code 1520498

loop_
_symmetry_equiv_pos_as_xyz
'x, y, z'
'-x, -y, -z'

loop_
_atom_site_label
_atom_site_type_symbol
_atom_site_fract_x
_atom_site_fract_y
_atom_site_fract_z
_atom_site_U_iso_or_equiv
_atom_site_adp_type
_atom_site_occupancy
_atom_site_symmetry_multiplicity
_atom_site_calc_flag
_atom_site_refinement_flags
_atom_site_disorder_assembly
_atom_site_disorder_group
C1 C 0.3888(3) 0.4277(2) 0.1279(2) 0.0351(10) Uani 1 1 d . . .
H1 H 0.3441 0.3854 0.1130 0.041(13) Uiso 1 1 calc R . .
C2 C 0.3517(4) 0.4858(3) 0.1599(2) 0.0422(12) Uani 1 1 d . . .
H2 H 0.2836 0.4834 0.1676 0.025(11) Uiso 1 1 calc R . .
C3 C 0.4152(4) 0.5471(3) 0.1804(2) 0.0457(13) Uani 1 1 d . . .
H3 H 0.3917 0.5880 0.2025 0.074(19) Uiso 1 1 calc R . .
C4 C 0.5135(4) 0.5487(2) 0.16861(19) 0.0372(11) Uani 1 1 d . . .
H4 H 0.5585 0.5909 0.1826 0.027(11) Uiso 1 1 calc R . .
C5 C 0.5468(3) 0.4883(2) 0.13606(18) 0.0286(9) Uani 1 1 d . . .
C6 C 0.6530(3) 0.4883(2) 0.11789(18) 0.0286(9) Uani 1 1 d . . .
C7 C 0.7109(4) 0.5618(2) 0.1415(2) 0.0391(11) Uani 1 1 d . . .
H7A H 0.7182 0.5794 0.1810 0.037(13) Uiso 1 1 calc R . .
H7B H 0.6725 0.5919 0.1281 0.041(13) Uiso 1 1 calc R . .
H7C H 0.7790 0.5611 0.1306 0.051(15) Uiso 1 1 calc R . .
C8 C 0.6348(3) 0.4622(2) 0.05588(18) 0.0299(9) Uani 1 1 d . . .
C9 C 0.6717(4) 0.5010(3) 0.0280(2) 0.0414(11) Uani 1 1 d . . .
H9 H 0.7138 0.5439 0.0471 0.037(13) Uiso 1 1 calc R . .
C10 C 0.6470(4) 0.4770(3) -0.0276(2) 0.0455(12) Uani 1 1 d . . .
H10 H 0.6739 0.5022 -0.0472 0.069(18) Uiso 1 1 calc R . .
C11 C 0.5833(4) 0.4166(3) -0.0538(2) 0.0451(12) Uani 1 1 d . . .
H11 H 0.5627 0.3999 -0.0917 0.09(2) Uiso 1 1 calc R . .
C12 C 0.5495(4) 0.3802(2) -0.02424(19) 0.0382(11) Uani 1 1 d . . .
H12 H 0.5045 0.3384 -0.0426 0.046(14) Uiso 1 1 calc R . .
C13 C 0.7145(3) 0.4401(2) 0.13671(18) 0.0274(9) Uani 1 1 d . . .
C14 C 0.8085(3) 0.4640(2) 0.1690(2) 0.0370(11) Uani 1 1 d . . .
H14 H 0.8364 0.5110 0.1802 0.044(14) Uiso 1 1 calc R . .
C15 C 0.8626(3) 0.4189(2) 0.1852(2) 0.0362(11) Uani 1 1 d . . .
H15 H 0.9274 0.4347 0.2076 0.029(11) Uiso 1 1 calc R . .
C16 C 0.8205(3) 0.3510(2) 0.16822(17) 0.0290(9) Uani 1 1 d . . .
H16 H 0.8564 0.3193 0.1787 0.033(12) Uiso 1 1 calc R . .
C17 C 0.7258(3) 0.3292(2) 0.13589(16) 0.0240(8) Uani 1 1 d . . .
C18 C 0.5824(3) 0.2239(2) -0.02667(18) 0.0333(10) Uani 1 1 d . . .
H18 H 0.5385 0.2432 -0.0463 0.041(14) Uiso 1 1 calc R . .
C19 C 0.6247(4) 0.1663(2) -0.0540(2) 0.0405(12) Uani 1 1 d . . .
H19 H 0.6077 0.1462 -0.0922 0.044(14) Uiso 1 1 calc R . .
C20 C 0.7044(3) 0.1656(2) 0.0240(2) 0.0407(12) Uani 1 1 d . . .
H20 H 0.7474 0.1452 0.0431 0.040(13) Uiso 1 1 calc R . .
C21 C 0.6615(3) 0.22343(19) 0.05352(17) 0.0251(9) Uani 1 1 d . . .
C22 C 0.6761(3) 0.2537(2) 0.11534(17) 0.0258(9) Uani 1 1 d . . .
C23 C 0.7452(3) 0.2119(2) 0.1381(2) 0.0342(10) Uani 1 1 d . . .
H23A H 0.7144 0.1635 0.1239 0.033(12) Uiso 1 1 calc R . .
H23B H 0.7523 0.2307 0.1775 0.042(14) Uiso 1 1 calc R . .
H23C H 0.8130 0.2150 0.1273 0.026(11) Uiso 1 1 calc R . .
C24 C 0.5702(3) 0.24958(19) 0.13233(17) 0.0249(9) Uani 1 1 d . . .
C25 C 0.5466(4) 0.2140(2) 0.1653(2) 0.0391(11) Uani 1 1 d . . .
H25 H 0.5996 0.1952 0.1802 0.046(14) Uiso 1 1 calc R . .
C26 C 0.3797(3) 0.2311(2) 0.1538(2) 0.0370(11) Uani 1 1 d . . .
H26 H 0.3109 0.2243 0.1595 0.037(12) Uiso 1 1 calc R . .
C27 C 0.4022(3) 0.2675(2) 0.12182(19) 0.0321(10) Uani 1 1 d . . .
H27 H 0.3485 0.2850 0.1061 0.029(11) Uiso 1 1 calc R . .
C28 C 0.2322(3) 0.3816(2) 0.51470(17) 0.0250(9) Uani 1 1 d . . .
H28 H 0.2771 0.4237 0.5317 0.020(10) Uiso 1 1 calc R . .
C29 C 0.2066(3) 0.3447(2) 0.54554(19) 0.0290(9) Uani 1 1 d . . .
H29 H 0.2327 0.3608 0.5829 0.021(10) Uiso 1 1 calc R . .
C30 C 0.1418(3) 0.2835(2) 0.5203(2) 0.0311(10) Uani 1 1 d . . .
H30 H 0.1213 0.2570 0.5403 0.053(15) Uiso 1 1 calc R . .
C31 C 0.1073(3) 0.2612(2) 0.46611(19) 0.0302(10) Uani 1 1 d . . .
H31 H 0.0631 0.2189 0.4486 0.033(12) Uiso 1 1 calc R . .
C32 C 0.1365(3) 0.29999(18) 0.43628(17) 0.0230(8) Uani 1 1 d . . .
C33 C 0.1060(3) 0.27387(18) 0.37440(17) 0.0243(9) Uani 1 1 d . . .
C34 C 0.0454(3) 0.20134(19) 0.3537(2) 0.0315(10) Uani 1 1 d . . .
H34A H -0.0181 0.2035 0.3693 0.045(14) Uiso 1 1 calc R . .
H34B H 0.0869 0.1704 0.3643 0.047(14) Uiso 1 1 calc R . .
H34C H 0.0287 0.1839 0.3143 0.023(11) Uiso 1 1 calc R . .
C35 C 0.2065(3) 0.27068(18) 0.34919(17) 0.0250(9) Uani 1 1 d . . .
C36 C 0.2269(3) 0.2101(2) 0.3107(2) 0.0362(11) Uani 1 1 d . . .
H36 H 0.1775 0.1701 0.2978 0.032(12) Uiso 1 1 calc R . .
C37 C 0.3182(4) 0.2078(2) 0.2912(2) 0.0417(12) Uani 1 1 d . . .
H37 H 0.3315 0.1667 0.2640 0.072(18) Uiso 1 1 calc R . .
C38 C 0.3907(3) 0.2659(2) 0.3116(2) 0.0376(11) Uani 1 1 d . . .
H38 H 0.4560 0.2650 0.3002 0.056(16) Uiso 1 1 calc R . .
C39 C 0.3651(3) 0.3250(2) 0.34884(18) 0.0288(9) Uani 1 1 d . . .
H39 H 0.4141 0.3653 0.3625 0.034(12) Uiso 1 1 calc R . .
C40 C 0.0409(3) 0.32258(18) 0.35730(16) 0.0209(8) Uani 1 1 d . . .
C41 C -0.0551(3) 0.29749(19) 0.32559(16) 0.0236(8) Uani 1 1 d . . .
H41 H -0.0827 0.2505 0.3153 0.019(10) Uiso 1 1 calc R . .
C42 C -0.1098(3) 0.3419(2) 0.30926(17) 0.0246(8) Uani 1 1 d . . .
H42 H -0.1745 0.3253 0.2868 0.017(10) Uiso 1 1 calc R . .
C43 C -0.0698(3) 0.41010(19) 0.32582(16) 0.0234(8) Uani 1 1 d . . .
H43 H -0.1071 0.4412 0.3153 0.022(10) Uiso 1 1 calc R . .
C44 C 0.0249(3) 0.43302(18) 0.35785(16) 0.0192(8) Uani 1 1 d . . .
C45 C 0.3338(3) 0.48460(19) 0.34601(18) 0.0261(9) Uani 1 1 d . . .
H45 H 0.3904 0.4645 0.3562 0.033(12) Uiso 1 1 calc R . .
C46 C 0.3422(3) 0.51572(19) 0.30982(18) 0.0268(9) Uani 1 1 d . . .
H46 H 0.4029 0.5146 0.2940 0.029(11) Uiso 1 1 calc R . .
C47 C 0.1822(3) 0.54796(19) 0.31994(17) 0.0265(9) Uani 1 1 d . . .
H47 H 0.1284 0.5723 0.3126 0.036(12) Uiso 1 1 calc R . .
C48 C 0.1716(3) 0.51369(17) 0.35474(16) 0.0212(8) Uani 1 1 d . . .
C49 C 0.0721(3) 0.50956(18) 0.37874(17) 0.0224(8) Uani 1 1 d . . .
C50 C -0.0034(3) 0.55199(19) 0.36072(18) 0.0264(9) Uani 1 1 d . . .
H50A H -0.0684 0.5467 0.3737 0.037(12) Uiso 1 1 calc R . .
H50B H -0.0154 0.5355 0.3213 0.029(12) Uiso 1 1 calc R . .
H50C H 0.0256 0.6008 0.3757 0.026(11) Uiso 1 1 calc R . .
C51 C 0.0954(3) 0.53796(18) 0.44065(17) 0.0218(8) Uani 1 1 d . . .
C52 C 0.0412(3) 0.5868(2) 0.47291(19) 0.0301(10) Uani 1 1 d . . .
H52 H -0.0129 0.6024 0.4558 0.029(11) Uiso 1 1 calc R . .
C53 C 0.1394(3) 0.5911(2) 0.54906(19) 0.0304(9) Uani 1 1 d . . .
H53 H 0.1589 0.6100 0.5871 0.028(11) Uiso 1 1 calc R . .
C54 C 0.1926(3) 0.54141(19) 0.51778(17) 0.0250(9) Uani 1 1 d . . .
H54 H 0.2473 0.5266 0.5351 0.023(10) Uiso 1 1 calc R . .
C55 C 0.7085(3) 0.99429(18) 0.39323(17) 0.0246(9) Uani 1 1 d . . .
H55 H 0.6533 1.0073 0.4127 0.030(12) Uiso 1 1 calc R . .
C56 C 0.7378(3) 1.0315(2) 0.36316(18) 0.0279(9) Uani 1 1 d . . .
H56 H 0.7050 1.0699 0.3627 0.031(11) Uiso 1 1 calc R . .
C57 C 0.8165(3) 1.0111(2) 0.33372(17) 0.0279(9) Uani 1 1 d . . .
H57 H 0.8359 1.0335 0.3108 0.034(12) Uiso 1 1 calc R . .
C58 C 0.8667(3) 0.95701(19) 0.33831(17) 0.0262(9) Uani 1 1 d . . .
H58 H 0.9220 0.9432 0.3191 0.036(12) Uiso 1 1 calc R . .
C59 C 0.8361(3) 0.92358(18) 0.37069(16) 0.0217(8) Uani 1 1 d . . .
C60 C 0.8961(3) 0.86812(18) 0.38137(16) 0.0204(8) Uani 1 1 d . . .
C61 C 0.9963(3) 0.8662(2) 0.35782(18) 0.0291(9) Uani 1 1 d . . .
H61A H 1.0373 0.8344 0.3676 0.028(11) Uiso 1 1 calc R . .
H61B H 1.0350 0.9126 0.3724 0.025(11) Uiso 1 1 calc R . .
H61C H 0.9806 0.8504 0.3185 0.023(11) Uiso 1 1 calc R . .
C62 C 0.9219(3) 0.88729(18) 0.44276(17) 0.0224(8) Uani 1 1 d . . .
C63 C 1.0220(3) 0.9012(2) 0.46967(18) 0.0285(9) Uani 1 1 d . . .
H63 H 1.0779 0.8984 0.4502 0.037(13) Uiso 1 1 calc R . .
C64 C 1.0398(3) 0.9190(2) 0.52484(19) 0.0316(10) Uani 1 1 d . . .
H64 H 1.1081 0.9279 0.5434 0.036(12) Uiso 1 1 calc R . .
C65 C 0.9586(3) 0.92377(19) 0.55287(18) 0.0269(9) Uani 1 1 d . . .
H65 H 0.9691 0.9364 0.5909 0.022(11) Uiso 1 1 calc R . .
C66 C 0.8607(3) 0.90951(18) 0.52358(16) 0.0230(8) Uani 1 1 d . . .
H66 H 0.8041 0.9134 0.5426 0.023(10) Uiso 1 1 calc R . .
C67 C 0.8320(3) 0.79595(18) 0.35567(16) 0.0210(8) Uani 1 1 d . . .
C68 C 0.8723(3) 0.7389(2) 0.32399(18) 0.0281(9) Uani 1 1 d . . .
H68 H 0.9409 0.7430 0.3174 0.032(12) Uiso 1 1 calc R . .
C69 C 0.8114(3) 0.6760(2) 0.30216(19) 0.0324(10) Uani 1 1 d . . .
H69 H 0.8383 0.6360 0.2809 0.052(15) Uiso 1 1 calc R . .
C70 C 0.7112(3) 0.67108(19) 0.31114(17) 0.0257(9) Uani 1 1 d . . .
H70 H 0.6680 0.6282 0.2953 0.028(11) Uiso 1 1 calc R . .
C71 C 0.6744(3) 0.72963(18) 0.34362(16) 0.0209(8) Uani 1 1 d . . .
C72 C 0.6324(3) 0.80070(19) 0.50634(16) 0.0236(8) Uani 1 1 d . . .
H72 H 0.6673 0.8422 0.5336 0.042(13) Uiso 1 1 calc R . .
C73 C 0.5894(3) 0.74936(19) 0.52095(18) 0.0256(9) Uani 1 1 d . . .
H73 H 0.5955 0.7562 0.5580 0.034(12) Uiso 1 1 calc R . .
C74 C 0.5311(3) 0.68324(19) 0.43284(17) 0.0240(9) Uani 1 1 d . . .
H74 H 0.4947 0.6420 0.4060 0.018(10) Uiso 1 1 calc R . .
C75 C 0.5738(3) 0.73430(18) 0.41686(16) 0.0198(8) Uani 1 1 d . . .
C76 C 0.5650(3) 0.72603(18) 0.35737(16) 0.0218(8) Uani 1 1 d . . .
C77 C 0.5032(3) 0.65590(19) 0.32151(17) 0.0277(9) Uani 1 1 d . . .
H77A H 0.5366 0.6189 0.3279 0.023(10) Uiso 1 1 calc R . .
H77B H 0.5001 0.6498 0.2835 0.020(10) Uiso 1 1 calc R . .
H77C H 0.4336 0.6543 0.3303 0.046(14) Uiso 1 1 calc R . .
C78 C 0.5077(3) 0.78322(18) 0.34906(16) 0.0219(8) Uani 1 1 d . . .
C79 C 0.4211(3) 0.7697(2) 0.31062(18) 0.0315(10) Uani 1 1 d . . .
H79 H 0.3987 0.7232 0.2872 0.033(12) Uiso 1 1 calc R . .
C80 C 0.4001(3) 0.8828(2) 0.33967(19) 0.0322(10) Uani 1 1 d . . .
H80 H 0.3629 0.9191 0.3380 0.039(13) Uiso 1 1 calc R . .
C81 C 0.4861(3) 0.8982(2) 0.37789(17) 0.0253(9) Uani 1 1 d . . .
H81 H 0.5067 0.9446 0.4020 0.026(11) Uiso 1 1 calc R . .
C82 C -0.0912(4) 0.7908(3) 0.1616(2) 0.0459(13) Uani 1 1 d . . .
H82 H -0.1494 0.8055 0.1469 0.039(13) Uiso 1 1 calc R . .
C83 C -0.1012(4) 0.7612(3) 0.1984(3) 0.0585(16) Uani 1 1 d . . .
H83 H -0.1665 0.7558 0.2087 0.065(17) Uiso 1 1 calc R . .
C84 C -0.0240(4) 0.7402(4) 0.2199(3) 0.0663(19) Uani 1 1 d . . .
H84 H -0.0310 0.7212 0.2465 0.25(6) Uiso 1 1 calc R . .
C85 C 0.0642(4) 0.7463(4) 0.2029(3) 0.0664(19) Uani 1 1 d . . .
H85 H 0.1210 0.7302 0.2175 0.09(2) Uiso 1 1 calc R . .
C86 C 0.0787(3) 0.7750(2) 0.16524(17) 0.0277(9) Uani 1 1 d . . .
C87 C 0.1797(3) 0.77651(19) 0.14270(16) 0.0229(8) Uani 1 1 d . . .
C88 C 0.2555(3) 0.7408(2) 0.1679(2) 0.0307(10) Uani 1 1 d . . .
H88A H 0.2663 0.7640 0.2072 0.046(14) Uiso 1 1 calc R . .
H88B H 0.3210 0.7432 0.1547 0.023(10) Uiso 1 1 calc R . .
H88C H 0.2276 0.6924 0.1578 0.032(12) Uiso 1 1 calc R . .
C89 C 0.1582(3) 0.73826(19) 0.08135(17) 0.0234(8) Uani 1 1 d . . .
C90 C 0.2113(3) 0.6847(2) 0.0548(2) 0.0402(12) Uani 1 1 d . . .
H90 H 0.2623 0.6717 0.0758 0.063(17) Uiso 1 1 calc R . .
C91 C 0.1952(3) 0.6505(2) 0.0019(2) 0.0387(12) Uani 1 1 d . . .
H91 H 0.2345 0.6152 -0.0153 0.45(13) Uiso 1 1 calc R . .
C92 C 0.1227(5) 0.6682(2) -0.0252(2) 0.0487(15) Uani 1 1 d . . .
H92 H 0.1067 0.6437 -0.0631 0.045(14) Uiso 1 1 calc R . .
C93 C 0.0675(5) 0.7216(2) -0.0010(2) 0.0468(13) Uani 1 1 d . . .
H93 H 0.0152 0.7329 -0.0225 0.064(18) Uiso 1 1 calc R . .
C94 C 0.2250(3) 0.85194(19) 0.15586(16) 0.0221(8) Uani 1 1 d . . .
C95 C 0.3182(3) 0.8796(2) 0.18911(17) 0.0257(9) Uani 1 1 d . . .
H95 H 0.3531 0.8536 0.2064 0.035(12) Uiso 1 1 calc R . .
C96 C 0.3599(3) 0.9457(2) 0.19686(17) 0.0277(9) Uani 1 1 d . . .
H96 H 0.4244 0.9652 0.2190 0.015(9) Uiso 1 1 calc R . .
C97 C 0.3068(3) 0.9831(2) 0.17213(17) 0.0261(9) Uani 1 1 d . . .
H97 H 0.3354 1.0280 0.1762 0.022(10) Uiso 1 1 calc R . .
C98 C 0.2108(3) 0.95424(19) 0.14118(16) 0.0226(8) Uani 1 1 d . . .
C99 C 0.0138(3) 0.8685(2) -0.01536(18) 0.0298(9) Uani 1 1 d . . .
H99 H -0.0327 0.8271 -0.0275 0.042(13) Uiso 1 1 calc R . .
C100 C 0.0402(3) 0.8942(2) -0.05273(18) 0.0292(9) Uani 1 1 d . . .
H100 H 0.0124 0.8711 -0.0898 0.026(11) Uiso 1 1 calc R . .
C101 C 0.1432(3) 0.98670(19) 0.01884(17) 0.0253(9) Uani 1 1 d . . .
H101 H 0.1886 1.0286 0.0317 0.040(13) Uiso 1 1 calc R . .
C102 C 0.1134(3) 0.95875(18) 0.05512(16) 0.0222(8) Uani 1 1 d . . .
C103 C 0.1450(3) 0.99641(19) 0.11684(17) 0.0238(8) Uani 1 1 d . . .
C104 C 0.2064(3) 1.06640(19) 0.12808(18) 0.0297(9) Uani 1 1 d . . .
H10A H 0.2698 1.0592 0.1126 0.032(12) Uiso 1 1 calc R . .
H10B H 0.2231 1.0920 0.1671 0.033(12) Uiso 1 1 calc R . .
H10C H 0.1655 1.0927 0.1118 0.038(13) Uiso 1 1 calc R . .
C105 C 0.0454(3) 1.0067(2) 0.14212(17) 0.0253(9) Uani 1 1 d . . .
C106 C 0.0193(3) 1.0720(2) 0.16924(17) 0.0304(9) Uani 1 1 d . . .
H106 H 0.0638 1.1119 0.1731 0.030(12) Uiso 1 1 calc R . .
C107 C -0.1353(4) 1.0201(3) 0.1840(2) 0.0388(11) Uani 1 1 d . . .
H107 H -0.1979 1.0230 0.1982 0.042(13) Uiso 1 1 calc R . .
C108 C -0.1054(3) 0.9573(2) 0.1565(2) 0.0365(11) Uani 1 1 d . . .
H108 H -0.1497 0.9168 0.1514 0.028(11) Uiso 1 1 calc R . .
C112 C 0.6034(3) 0.09960(19) 0.24866(18) 0.0282(9) Uani 1 1 d . . .
C113 C 0.8621(3) 0.98863(19) 0.71595(17) 0.0258(9) Uani 1 1 d . . .
C114 C 0.7479(5) 0.2399(3) 0.5026(3) 0.0627(17) Uani 1 1 d . . .
C115 C 0.3749(3) 0.1656(2) 0.7757(2) 0.0386(11) Uani 1 1 d . . .
C116 C 0.3874(4) 1.0361(3) -0.0607(3) 0.0596(17) Uani 1 1 d . . .
N1 N 0.4844(3) 0.42784(17) 0.11689(15) 0.0287(8) Uani 1 1 d . . .
N2 N 0.5767(3) 0.40064(17) 0.02901(14) 0.0281(8) Uani 1 1 d . . .
N3 N 0.6740(2) 0.37332(15) 0.11977(13) 0.0221(7) Uani 1 1 d . . .
N4 N 0.6017(3) 0.25351(16) 0.02718(14) 0.0261(7) Uani 1 1 d . . .
N5 N 0.6880(3) 0.1375(2) -0.02991(18) 0.0507(12) Uani 1 1 d . . .
N6 N 0.4978(2) 0.27872(16) 0.11253(14) 0.0246(7) Uani 1 1 d . . .
N7 N 0.4515(3) 0.2054(2) 0.17661(18) 0.0453(10) Uani 1 1 d . . .
N8 N 0.1967(2) 0.36120(15) 0.46160(14) 0.0219(7) Uani 1 1 d . . .
N9 N 0.2743(2) 0.32868(15) 0.36686(14) 0.0227(7) Uani 1 1 d . . .
N10 N 0.0800(2) 0.38923(15) 0.37303(13) 0.0192(7) Uani 1 1 d . . .
N11 N 0.2481(2) 0.48165(15) 0.36748(14) 0.0208(7) Uani 1 1 d . . .
N12 N 0.2662(3) 0.54791(16) 0.29620(15) 0.0303(8) Uani 1 1 d . . .
N13 N 0.1699(2) 0.51362(15) 0.46430(14) 0.0212(7) Uani 1 1 d . . .
N14 N 0.0614(3) 0.61316(19) 0.52701(16) 0.0352(9) Uani 1 1 d . . .
N15 N 0.7545(2) 0.94017(15) 0.39635(13) 0.0209(7) Uani 1 1 d . . .
N16 N 0.8416(2) 0.89055(15) 0.46995(13) 0.0198(7) Uani 1 1 d . . .
N17 N 0.7353(2) 0.79090(14) 0.36650(13) 0.0190(7) Uani 1 1 d . . .
N18 N 0.6260(2) 0.79316(15) 0.45454(13) 0.0199(7) Uani 1 1 d . . .
N19 N 0.5394(3) 0.69027(16) 0.48403(15) 0.0263(8) Uani 1 1 d . . .
N20 N 0.5419(2) 0.84861(15) 0.38186(13) 0.0218(7) Uani 1 1 d . . .
N21 N 0.3675(3) 0.81859(19) 0.30481(16) 0.0364(9) Uani 1 1 d . . .
N22 N -0.0001(3) 0.79961(18) 0.14584(16) 0.0304(8) Uani 1 1 d . . .
N23 N 0.0869(3) 0.75757(16) 0.05228(14) 0.0298(8) Uani 1 1 d . . .
N24 N 0.1714(2) 0.88964(15) 0.13362(13) 0.0201(7) Uani 1 1 d . . .
N25 N 0.0504(2) 0.89882(15) 0.03756(14) 0.0246(7) Uani 1 1 d . . .
N26 N 0.1075(3) 0.9541(2) -0.03575(17) 0.0427(10) Uani 1 1 d . . .
N27 N -0.0169(3) 0.94993(17) 0.13639(15) 0.0287(8) Uani 1 1 d . . .
N28 N -0.0717(4) 1.0793(3) 0.19074(19) 0.0584(13) Uani 1 1 d . . .
O1 O 0.4047(3) 0.30352(17) 0.02209(15) 0.0400(8) Uani 1 1 d D . .
O2 O 0.3738(2) 0.46203(13) 0.45893(12) 0.0245(6) Uani 1 1 d D . .
O3 O 0.6392(2) 0.94625(13) 0.49000(12) 0.0242(6) Uani 1 1 d D . .
O4 O -0.1247(2) 0.81189(17) 0.05197(16) 0.0437(9) Uani 1 1 d D . .
O15 O 0.6846(2) 0.22563(14) 0.27556(13) 0.0345(7) Uani 1 1 d . . .
O16 O 0.7893(2) 0.14425(14) 0.29443(13) 0.0331(7) Uani 1 1 d . . .
O17 O 0.6537(2) 0.18542(15) 0.34668(13) 0.0358(7) Uani 1 1 d . . .
O18 O 0.6701(2) 0.97803(14) 0.68111(12) 0.0312(7) Uani 1 1 d . . .
O19 O 0.7947(2) 1.01696(15) 0.63514(13) 0.0332(7) Uani 1 1 d . . .
O20 O 0.7715(2) 0.89664(13) 0.62558(11) 0.0281(6) Uani 1 1 d . . .
O21 O 0.7034(3) 0.31329(18) 0.59506(18) 0.0696(13) Uani 1 1 d . . .
O22 O 0.6523(4) 0.1920(2) 0.5606(2) 0.106(2) Uani 1 1 d . . .
O23 O 0.8270(5) 0.2346(4) 0.5907(3) 0.142(3) Uani 1 1 d . . .
O24 O 0.4751(3) 0.28408(18) 0.79501(16) 0.0597(11) Uani 1 1 d . . .
O25 O 0.3417(3) 0.27810(19) 0.84835(17) 0.0630(11) Uani 1 1 d . . .
O26 O 0.5019(3) 0.23434(18) 0.86249(14) 0.0478(9) Uani 1 1 d . . .
O27 O 0.3952(3) 1.16451(17) -0.00861(18) 0.0592(11) Uani 1 1 d . . .
O28 O 0.3622(3) 1.0882(3) 0.03820(18) 0.0713(12) Uani 1 1 d . . .
O29 O 0.2309(2) 1.09474(15) -0.02939(14) 0.0388(8) Uani 1 1 d . . .
O30 O 0.4575(2) 0.59344(13) 0.51950(12) 0.0242(6) Uani 1 1 d D . .
O31 O 0.6226(3) 0.33178(17) 0.39396(16) 0.0505(10) Uani 1 1 d D . .
O32 O 0.2552(2) 0.93393(15) 0.44518(13) 0.0305(7) Uani 1 1 d D . .
O33 O 0.5295(2) 0.08163(16) 0.47132(16) 0.0360(7) Uani 1 1 d D . .
O34 O 0.4969(3) 0.1227(2) 0.38600(15) 0.0518(10) Uani 1 1 d D . .
O37 O 0.2654(7) 0.3159(5) -0.0517(3) 0.210(5) Uani 1 1 d . . .
O40 O 0.1648(6) 0.3314(9) 0.0647(4) 0.307(9) Uani 1 1 d . . .
F10 F 0.50694(18) 0.11352(13) 0.24910(13) 0.0456(7) Uani 1 1 d . . .
F11 F 0.6083(2) 0.04309(12) 0.26001(12) 0.0421(7) Uani 1 1 d . . .
F12 F 0.6230(2) 0.08438(13) 0.19890(11) 0.0452(7) Uani 1 1 d . . .
F13 F 0.95267(17) 0.97305(12) 0.70112(10) 0.0350(6) Uani 1 1 d . . .
F14 F 0.87421(19) 1.05543(11) 0.74719(11) 0.0374(6) Uani 1 1 d . . .
F15 F 0.83937(19) 0.95312(12) 0.74634(10) 0.0329(6) Uani 1 1 d . . .
F16 F 0.7663(3) 0.1773(2) 0.47251(17) 0.0878(13) Uani 1 1 d . . .
F17 F 0.8179(6) 0.2826(3) 0.5019(3) 0.186(3) Uani 1 1 d . . .
F18 F 0.6592(4) 0.2465(3) 0.47665(19) 0.1133(17) Uani 1 1 d . . .
F19 F 0.4455(2) 0.13037(13) 0.75228(12) 0.0501(8) Uani 1 1 d . . .
F20 F 0.3233(3) 0.12878(15) 0.79729(15) 0.0632(9) Uani 1 1 d . . .
F21 F 0.3094(2) 0.17281(16) 0.73695(14) 0.0638(9) Uani 1 1 d . . .
F22 F 0.4856(3) 1.03472(18) -0.0490(2) 0.0853(13) Uani 1 1 d . . .
F23 F 0.3381(3) 0.97491(15) -0.0701(2) 0.0975(16) Uani 1 1 d . . .
F24 F 0.3732(3) 1.0466(2) -0.10790(16) 0.0875(13) Uani 1 1 d . . .
S4 S 0.69338(7) 0.17201(5) 0.29649(4) 0.0228(2) Uani 1 1 d . . .
S5 S 0.76301(7) 0.96728(5) 0.65794(4) 0.0241(2) Uani 1 1 d . . .
S6 S 0.72973(10) 0.24659(6) 0.56966(6) 0.0486(3) Uani 1 1 d . . .
S7 S 0.42979(9) 0.25005(5) 0.82596(5) 0.0365(3) Uani 1 1 d . . .
S8 S 0.33903(8) 1.10350(6) -0.00924(5) 0.0369(3) Uani 1 1 d . . .
Co1 Co 0.53629(4) 0.33924(3) 0.06995(2) 0.02238(13) Uani 1 1 d . . .
Co2 Co 0.22978(4) 0.42317(2) 0.41684(2) 0.01874(12) Uani 1 1 d . . .
Co3 Co 0.68931(4) 0.87243(2) 0.42962(2) 0.01799(12) Uani 1 1 d . . .
Co4 Co 0.02189(4) 0.85016(3) 0.09149(2) 0.02596(13) Uani 1 1 d . . .
O9A O -0.0079(3) 0.2575(2) 0.1987(2) 0.0506(12) Uani 0.817(4) 1 d P A 1
O10A O 0.0327(4) 0.2921(3) 0.1266(2) 0.0524(14) Uani 0.817(4) 1 d P A 1
O11A O 0.1365(4) 0.2190(2) 0.1587(3) 0.068(2) Uani 0.817(4) 1 d P A 1
F4A F 0.2279(3) 0.3662(2) 0.1970(2) 0.0489(11) Uani 0.817(4) 1 d P A 1
F5A F 0.1919(4) 0.3351(2) 0.2604(2) 0.0759(15) Uani 0.817(4) 1 d P A 1
F6A F 0.0975(3) 0.39753(18) 0.23514(18) 0.0515(11) Uani 0.817(4) 1 d P A 1
S2A S 0.06976(11) 0.27018(7) 0.16935(8) 0.0407(5) Uani 0.817(4) 1 d P A 1
C110 C 0.1525(7) 0.3477(3) 0.2175(4) 0.0315(16) Uani 0.817(4) 1 d P A 1
S2B S 0.1075(6) 0.2808(3) 0.1433(3) 0.0326(19) Uani 0.183(4) 1 d PD A 2
O9B O 0.1697(13) 0.3005(10) 0.1103(8) 0.0506(12) Uani 0.183(4) 1 d PD A 2
O10B O -0.0009(14) 0.281(2) 0.1296(14) 0.0524(14) Uani 0.183(4) 1 d PD A 2
O11B O 0.1532(19) 0.2238(11) 0.1324(15) 0.068(2) Uani 0.183(4) 1 d PD A 2
F5B F 0.2456(15) 0.3497(12) 0.2243(13) 0.082(10) Uani 0.183(4) 1 d P A 2
F6B F 0.093(2) 0.328(2) 0.2451(10) 0.153(16) Uani 0.183(4) 1 d P A 2
F4B F 0.1258(13) 0.4031(9) 0.2130(8) 0.0489(11) Uani 0.183(4) 1 d P A 2
C201 C 0.138(4) 0.329(2) 0.208(2) 0.0315(16) Uani 0.183(4) 1 d P A 2
C111 C 0.5936(6) 0.4213(4) 0.2732(3) 0.0298(15) Uani 0.673(3) 1 d P B 1
F7A F 0.6555(11) 0.3745(6) 0.2498(7) 0.053(3) Uani 0.673(3) 1 d P B 1
F8A F 0.5127(3) 0.3849(2) 0.28064(19) 0.0546(11) Uani 0.673(3) 1 d P B 1
F9A F 0.5539(3) 0.4506(2) 0.24330(15) 0.0745(10) Uani 0.673(3) 1 d P B 1
S3A S 0.6609(2) 0.48280(19) 0.33785(16) 0.0340(7) Uani 0.673(3) 1 d P B 1
O12A O 0.7028(4) 0.4398(3) 0.3636(2) 0.0402(11) Uani 0.673(3) 1 d P B 1
O13A O 0.7402(3) 0.5186(3) 0.3201(3) 0.0505(13) Uani 0.673(3) 1 d P B 1
O14A O 0.5831(16) 0.5303(14) 0.3629(9) 0.052(2) Uani 0.673(3) 1 d P B 1
O14B O 0.598(4) 0.524(3) 0.355(2) 0.052(2) Uani 0.327(3) 1 d P B 2
O13B O 0.5673(7) 0.4209(5) 0.3492(5) 0.0505(13) Uani 0.327(3) 1 d P B 2
F8B F 0.7040(7) 0.4966(5) 0.2670(4) 0.0546(11) Uani 0.327(3) 1 d P B 2
C202 C 0.6433(13) 0.4529(9) 0.2753(7) 0.049(4) Uani 0.327(3) 1 d P B 2
O12B O 0.7399(8) 0.4824(6) 0.3706(4) 0.0402(11) Uani 0.327(3) 1 d P B 2
S3B S 0.6345(6) 0.4748(5) 0.3462(4) 0.0340(7) Uani 0.327(3) 1 d P B 2
F7B F 0.669(3) 0.3944(12) 0.2497(13) 0.054(6) Uani 0.327(3) 1 d P B 2
F9B F 0.5539(3) 0.4506(2) 0.24330(15) 0.0745(10) Uani 0.327(3) 1 d P B 2
O8A O 0.1763 0.5654 0.1241 0.048 Uani 0.527(2) 1 d P C 1
O7A O 0.0482 0.4990 0.1424 0.089 Uani 0.527(2) 1 d P C 1
O6A O 0.1177 0.4535 0.0643 0.065 Uani 0.527(2) 1 d P C 1
S1A S 0.1005 0.5104 0.1023 0.053 Uani 0.527(2) 1 d P C 1
F2A F 0.0397 0.5565 0.0288 0.129 Uani 0.527(2) 1 d P C 1
F3A F -0.0209 0.6021 0.1005 0.154 Uani 0.527(2) 1 d P C 1
F1A F -0.0788 0.4990 0.0451 0.130 Uani 0.527(2) 1 d P C 1
C219 C 0.0003 0.5403 0.0624 0.077(3) Uani 0.527(2) 1 d P C 1
O44 O -0.0118(5) 0.5831(4) 0.2452(3) 0.0365(16) Uani 0.527(2) 1 d P C 1
F1C F -0.0014(7) 0.5915(5) 0.2174(5) 0.080(3) Uani 0.473(2) 1 d P C 2
F2B F 0.0896(8) 0.5132(5) 0.2002(5) 0.117(4) Uani 0.473(2) 1 d PD C 2
F3B F 0.1647(7) 0.6124(5) 0.2121(5) 0.129(5) Uani 0.473(2) 1 d PD C 2
O6B O -0.0395(7) 0.4981(5) 0.0994(4) 0.081(3) Uani 0.473(2) 1 d PD C 2
O7B O 0.0368(8) 0.6203(4) 0.1211(5) 0.087(3) Uani 0.473(2) 1 d P C 2
O8B O 0.138(3) 0.540(2) 0.0907(19) 0.46(3) Uiso 0.473(2) 1 d PD C 2
S1B S 0.0525(3) 0.5511(2) 0.1197(2) 0.0867(14) Uani 0.473(2) 1 d PD C 2
C221 C 0.0755(8) 0.5721(6) 0.1844(7) 0.077(3) Uani 0.473(2) 1 d PD C 2
O45 O -0.1051(7) 0.6316(6) 0.0453(4) 0.086(3) Uani 0.473(2) 1 d P C 2
O43A O 0.2448(4) 0.6388(3) 0.2397(2) 0.0300(17) Uani 0.525(8) 1 d P D 1
O43B O 0.1109(5) 0.7072(4) 0.3082(3) 0.049(2) Uani 0.475(8) 1 d P D 2
H30X H 0.474(4) 0.622(2) 0.505(2) 0.056(17) Uiso 1 1 d D . .
H2X H 0.395(4) 0.5040(12) 0.4754(19) 0.044(15) Uiso 1 1 d D . .
H30Y H 0.430(4) 0.616(2) 0.5465(16) 0.055(17) Uiso 1 1 d D . .
H2Y H 0.420(3) 0.441(3) 0.467(2) 0.058(17) Uiso 1 1 d D . .
H3Y H 0.588(3) 0.940(3) 0.504(2) 0.065(18) Uiso 1 1 d D . .
H3X H 0.669(4) 0.9856(15) 0.5103(19) 0.053(16) Uiso 1 1 d D . .
H4X H -0.158(4) 0.841(2) 0.045(2) 0.054(16) Uiso 1 1 d D . .
H32Y H 0.273(4) 0.8941(15) 0.438(2) 0.054(16) Uiso 1 1 d D . .
H4Y H -0.149(5) 0.7717(15) 0.046(3) 0.08(2) Uiso 1 1 d D . .
H32X H 0.242(4) 0.944(3) 0.4175(15) 0.059(18) Uiso 1 1 d D . .
H1Y H 0.388(4) 0.2608(12) 0.013(2) 0.049(16) Uiso 1 1 d D . .
H1X H 0.349(7) 0.318(8) 0.014(7) 0.31(9) Uiso 1 1 d D . .
H34X H 0.543(3) 0.139(3) 0.373(2) 0.056(17) Uiso 1 1 d D . .
H33X H 0.520(5) 0.097(3) 0.4460(18) 0.07(2) Uiso 1 1 d D . .
H31Y H 0.631(5) 0.2899(13) 0.379(2) 0.069(19) Uiso 1 1 d D . .
H33Y H 0.568(4) 0.116(2) 0.495(2) 0.09(2) Uiso 1 1 d D . .
H31X H 0.631(6) 0.347(4) 0.369(2) 0.11(3) Uiso 1 1 d D . .
H34Y H 0.455(5) 0.093(3) 0.360(2) 0.11(3) Uiso 1 1 d D . .

loop_
_atom_site_aniso_label
_atom_site_aniso_U_11
_atom_site_aniso_U_22
_atom_site_aniso_U_33
_atom_site_aniso_U_23
_atom_site_aniso_U_13
_atom_site_aniso_U_12
C1 0.033(2) 0.044(3) 0.037(3) 0.022(2) 0.008(2) 0.015(2)
C2 0.038(3) 0.059(3) 0.039(3) 0.023(2) 0.015(2) 0.024(2)
C3 0.055(3) 0.047(3) 0.030(3) 0.005(2) 0.009(2) 0.028(2)
C4 0.042(3) 0.036(2) 0.026(3) 0.0021(19) 0.000(2) 0.015(2)
C5 0.034(2) 0.028(2) 0.023(2) 0.0076(17) -0.0006(19) 0.0091(17)
C6 0.032(2) 0.028(2) 0.023(2) 0.0076(17) 0.0008(18) 0.0047(17)
C7 0.046(3) 0.030(2) 0.037(3) 0.010(2) 0.000(2) 0.0034(19)
C8 0.027(2) 0.033(2) 0.027(3) 0.0073(18) 0.0029(19) 0.0087(17)
C9 0.042(3) 0.045(3) 0.040(3) 0.020(2) 0.007(2) 0.005(2)
C10 0.056(3) 0.055(3) 0.038(3) 0.027(3) 0.016(3) 0.021(2)
C11 0.059(3) 0.050(3) 0.030(3) 0.017(2) 0.005(2) 0.028(2)
C12 0.048(3) 0.035(2) 0.030(3) 0.008(2) 0.003(2) 0.022(2)
C13 0.025(2) 0.028(2) 0.027(2) 0.0064(17) 0.0049(18) 0.0062(16)
C14 0.032(2) 0.030(2) 0.039(3) 0.005(2) -0.003(2) 0.0012(18)
C15 0.025(2) 0.039(2) 0.036(3) 0.007(2) -0.005(2) 0.0021(18)
C16 0.025(2) 0.037(2) 0.026(2) 0.0110(18) 0.0038(18) 0.0126(17)
C17 0.0220(19) 0.030(2) 0.020(2) 0.0078(16) 0.0069(17) 0.0079(15)
C18 0.038(2) 0.037(2) 0.020(2) 0.0088(19) 0.001(2) -0.0084(19)
C19 0.039(3) 0.046(3) 0.026(3) 0.001(2) 0.014(2) -0.008(2)
C20 0.031(2) 0.039(2) 0.042(3) 0.001(2) 0.006(2) 0.0144(19)
C21 0.0229(19) 0.0258(19) 0.025(2) 0.0058(17) 0.0086(17) 0.0045(15)
C22 0.0219(19) 0.030(2) 0.029(2) 0.0125(17) 0.0064(18) 0.0107(16)
C23 0.029(2) 0.038(2) 0.041(3) 0.020(2) 0.005(2) 0.0140(18)
C24 0.0216(19) 0.0259(19) 0.026(2) 0.0072(17) 0.0036(17) 0.0064(15)
C25 0.034(2) 0.050(3) 0.043(3) 0.026(2) 0.012(2) 0.012(2)
C26 0.031(2) 0.040(2) 0.040(3) 0.011(2) 0.016(2) 0.0035(19)
C27 0.024(2) 0.031(2) 0.039(3) 0.0076(19) 0.0086(19) 0.0081(17)
C28 0.0214(19) 0.0265(19) 0.028(2) 0.0108(17) 0.0037(17) 0.0070(15)
C29 0.031(2) 0.036(2) 0.030(3) 0.0199(19) 0.0100(19) 0.0157(17)
C30 0.030(2) 0.031(2) 0.044(3) 0.025(2) 0.010(2) 0.0089(17)
C31 0.028(2) 0.028(2) 0.039(3) 0.0184(19) 0.003(2) 0.0036(16)
C32 0.0161(17) 0.0230(18) 0.034(3) 0.0139(17) 0.0054(17) 0.0070(14)
C33 0.0214(19) 0.0195(18) 0.032(2) 0.0095(16) 0.0025(17) 0.0042(15)
C34 0.029(2) 0.0188(19) 0.043(3) 0.0096(18) 0.000(2) 0.0015(16)
C35 0.026(2) 0.0199(18) 0.029(2) 0.0084(16) 0.0053(18) 0.0076(15)
C36 0.036(2) 0.025(2) 0.043(3) 0.0059(19) 0.009(2) 0.0072(18)
C37 0.043(3) 0.036(2) 0.042(3) 0.002(2) 0.020(2) 0.018(2)
C38 0.032(2) 0.042(3) 0.041(3) 0.014(2) 0.012(2) 0.0143(19)
C39 0.0218(19) 0.032(2) 0.036(3) 0.0144(19) 0.0095(19) 0.0085(16)
C40 0.0204(18) 0.0197(18) 0.022(2) 0.0061(15) 0.0062(16) 0.0064(14)
C41 0.0226(19) 0.0234(19) 0.022(2) 0.0046(16) 0.0055(17) 0.0014(15)
C42 0.0171(18) 0.032(2) 0.023(2) 0.0086(17) 0.0023(16) 0.0017(15)
C43 0.0198(18) 0.029(2) 0.024(2) 0.0108(17) 0.0071(17) 0.0075(15)
C44 0.0189(18) 0.0222(18) 0.019(2) 0.0086(15) 0.0074(16) 0.0051(14)
C45 0.0210(19) 0.0243(19) 0.034(3) 0.0108(17) 0.0075(18) 0.0034(15)
C46 0.025(2) 0.0236(19) 0.031(3) 0.0086(17) 0.0079(18) -0.0005(15)
C47 0.029(2) 0.0239(19) 0.028(2) 0.0100(17) 0.0066(18) 0.0048(16)
C48 0.0211(18) 0.0166(17) 0.023(2) 0.0049(15) 0.0037(16) 0.0003(14)
C49 0.0180(18) 0.0212(18) 0.029(2) 0.0104(16) 0.0044(17) 0.0055(14)
C50 0.025(2) 0.026(2) 0.031(3) 0.0126(17) 0.0030(18) 0.0096(16)
C51 0.0188(18) 0.0200(18) 0.028(2) 0.0101(16) 0.0063(17) 0.0036(14)
C52 0.025(2) 0.033(2) 0.035(3) 0.0132(19) 0.0091(19) 0.0111(17)
C53 0.032(2) 0.032(2) 0.026(3) 0.0086(18) 0.0093(19) 0.0056(17)
C54 0.027(2) 0.0226(19) 0.026(2) 0.0089(17) 0.0060(18) 0.0028(15)
C55 0.0242(19) 0.0211(18) 0.027(2) 0.0085(16) 0.0013(17) 0.0027(15)
C56 0.030(2) 0.0241(19) 0.032(3) 0.0157(18) -0.0008(19) 0.0021(16)
C57 0.036(2) 0.028(2) 0.021(2) 0.0151(17) -0.0017(19) -0.0060(17)
C58 0.028(2) 0.027(2) 0.021(2) 0.0072(16) 0.0045(18) -0.0017(16)
C59 0.0230(19) 0.0193(17) 0.019(2) 0.0050(15) -0.0002(16) -0.0010(14)
C60 0.0214(18) 0.0185(17) 0.020(2) 0.0056(15) 0.0057(16) 0.0005(14)
C61 0.025(2) 0.030(2) 0.032(3) 0.0103(18) 0.0108(19) 0.0022(16)
C62 0.0239(19) 0.0171(17) 0.027(2) 0.0085(15) 0.0066(17) 0.0023(14)
C63 0.023(2) 0.027(2) 0.032(3) 0.0084(18) 0.0040(18) 0.0031(16)
C64 0.024(2) 0.028(2) 0.039(3) 0.0111(19) -0.0027(19) 0.0028(16)
C65 0.029(2) 0.0255(19) 0.025(2) 0.0104(17) -0.0017(18) -0.0003(16)
C66 0.0254(19) 0.0218(18) 0.020(2) 0.0061(16) 0.0049(17) 0.0020(15)
C67 0.0229(19) 0.0209(18) 0.019(2) 0.0068(15) 0.0050(16) 0.0009(14)
C68 0.027(2) 0.028(2) 0.030(3) 0.0091(18) 0.0123(19) 0.0057(16)
C69 0.037(2) 0.027(2) 0.031(3) 0.0040(18) 0.015(2) 0.0100(17)
C70 0.028(2) 0.0196(18) 0.026(2) 0.0047(16) 0.0063(18) 0.0004(15)
C71 0.0231(19) 0.0221(18) 0.018(2) 0.0083(15) 0.0022(16) 0.0027(14)
C72 0.0243(19) 0.0242(19) 0.021(2) 0.0066(16) 0.0064(17) 0.0039(15)
C73 0.028(2) 0.029(2) 0.023(2) 0.0121(17) 0.0073(18) 0.0087(16)
C74 0.0232(19) 0.0194(18) 0.030(2) 0.0087(16) 0.0081(18) 0.0030(15)
C75 0.0181(17) 0.0200(17) 0.021(2) 0.0071(15) 0.0037(16) 0.0044(14)
C76 0.0219(19) 0.0192(18) 0.022(2) 0.0060(15) 0.0033(16) 0.0001(14)
C77 0.029(2) 0.0234(19) 0.024(2) 0.0045(17) 0.0007(18) -0.0035(16)
C78 0.0187(18) 0.0238(19) 0.022(2) 0.0068(16) 0.0063(16) 0.0021(14)
C79 0.030(2) 0.035(2) 0.024(2) 0.0061(18) 0.0014(19) 0.0045(17)
C80 0.028(2) 0.041(2) 0.031(3) 0.016(2) 0.0045(19) 0.0151(18)
C81 0.027(2) 0.028(2) 0.025(2) 0.0127(17) 0.0070(18) 0.0092(16)
C82 0.029(2) 0.054(3) 0.066(4) 0.029(3) 0.020(2) 0.013(2)
C83 0.048(3) 0.083(4) 0.061(4) 0.037(3) 0.037(3) 0.015(3)
C84 0.039(3) 0.140(6) 0.064(4) 0.080(4) 0.033(3) 0.026(3)
C85 0.044(3) 0.125(6) 0.068(5) 0.073(4) 0.023(3) 0.027(3)
C86 0.027(2) 0.037(2) 0.022(2) 0.0119(18) 0.0086(18) 0.0077(17)
C87 0.0235(19) 0.0259(19) 0.022(2) 0.0110(16) 0.0043(17) 0.0065(15)
C88 0.029(2) 0.030(2) 0.038(3) 0.0181(19) 0.003(2) 0.0049(17)
C89 0.0232(19) 0.0234(18) 0.024(2) 0.0096(16) 0.0061(17) -0.0005(15)
C90 0.030(2) 0.037(2) 0.044(3) 0.002(2) 0.007(2) 0.0083(19)
C91 0.030(2) 0.038(2) 0.031(3) -0.010(2) 0.009(2) 0.0058(19)
C92 0.078(4) 0.031(2) 0.025(3) -0.006(2) 0.025(3) -0.009(2)
C93 0.085(4) 0.025(2) 0.022(3) 0.0052(19) -0.009(3) 0.003(2)
C94 0.0262(19) 0.0254(19) 0.017(2) 0.0081(16) 0.0080(17) 0.0084(15)
C95 0.026(2) 0.029(2) 0.020(2) 0.0076(17) 0.0015(17) 0.0088(16)
C96 0.0226(19) 0.032(2) 0.020(2) 0.0022(17) -0.0014(17) 0.0066(16)
C97 0.029(2) 0.0258(19) 0.021(2) 0.0050(16) 0.0064(18) 0.0050(16)
C98 0.0247(19) 0.0243(19) 0.016(2) 0.0031(15) 0.0040(16) 0.0069(15)
C99 0.032(2) 0.026(2) 0.027(3) 0.0075(17) -0.0064(19) 0.0049(17)
C100 0.035(2) 0.024(2) 0.022(2) 0.0032(17) -0.0045(19) 0.0099(17)
C101 0.025(2) 0.0239(19) 0.024(2) 0.0065(16) 0.0028(17) 0.0033(15)
C102 0.0216(18) 0.0228(18) 0.021(2) 0.0064(16) 0.0004(16) 0.0073(15)
C103 0.0237(19) 0.0232(19) 0.022(2) 0.0049(16) 0.0029(17) 0.0074(15)
C104 0.038(2) 0.0233(19) 0.023(2) 0.0047(17) 0.0003(19) 0.0021(17)
C105 0.028(2) 0.030(2) 0.019(2) 0.0089(16) 0.0016(17) 0.0126(16)
C106 0.037(2) 0.032(2) 0.019(2) 0.0053(17) 0.0009(19) 0.0148(18)
C107 0.031(2) 0.056(3) 0.033(3) 0.018(2) 0.009(2) 0.018(2)
C108 0.027(2) 0.051(3) 0.037(3) 0.021(2) 0.008(2) 0.015(2)
C112 0.029(2) 0.0222(19) 0.029(3) 0.0063(17) -0.0016(19) 0.0043(16)
C113 0.031(2) 0.0218(19) 0.023(2) 0.0048(16) 0.0096(18) 0.0043(16)
C114 0.061(4) 0.049(3) 0.093(5) 0.039(3) 0.031(4) 0.008(3)
C115 0.034(2) 0.035(2) 0.039(3) 0.005(2) 0.002(2) 0.0071(19)
C116 0.051(3) 0.034(3) 0.089(5) 0.013(3) 0.030(3) 0.005(2)
N1 0.0305(18) 0.0333(18) 0.023(2) 0.0106(15) 0.0044(16) 0.0096(14)
N2 0.0278(17) 0.0286(17) 0.025(2) 0.0053(15) 0.0048(15) 0.0131(14)
N3 0.0215(16) 0.0250(16) 0.0195(19) 0.0066(13) 0.0040(14) 0.0086(13)
N4 0.0280(17) 0.0297(17) 0.021(2) 0.0101(14) 0.0059(15) 0.0020(14)
N5 0.039(2) 0.057(3) 0.039(3) -0.004(2) 0.014(2) 0.014(2)
N6 0.0212(16) 0.0258(16) 0.0221(19) 0.0017(14) 0.0061(14) 0.0072(13)
N7 0.042(2) 0.054(2) 0.046(3) 0.024(2) 0.016(2) 0.0047(19)
N8 0.0164(15) 0.0212(15) 0.030(2) 0.0098(14) 0.0058(14) 0.0057(12)
N9 0.0201(16) 0.0242(16) 0.027(2) 0.0118(14) 0.0054(14) 0.0081(13)
N10 0.0183(15) 0.0199(15) 0.0216(18) 0.0090(13) 0.0057(13) 0.0052(12)
N11 0.0178(15) 0.0197(15) 0.0261(19) 0.0089(13) 0.0062(14) 0.0036(12)
N12 0.037(2) 0.0245(17) 0.030(2) 0.0117(15) 0.0072(17) 0.0005(14)
N13 0.0179(15) 0.0199(15) 0.027(2) 0.0092(13) 0.0072(14) 0.0032(12)
N14 0.037(2) 0.039(2) 0.031(2) 0.0106(17) 0.0132(18) 0.0133(16)
N15 0.0205(15) 0.0212(15) 0.0199(18) 0.0068(13) 0.0023(14) 0.0021(12)
N16 0.0205(15) 0.0192(15) 0.0208(19) 0.0086(13) 0.0045(14) 0.0026(12)
N17 0.0206(15) 0.0169(14) 0.0199(18) 0.0071(13) 0.0042(14) 0.0021(12)
N18 0.0198(15) 0.0201(15) 0.0188(18) 0.0060(13) 0.0036(13) 0.0039(12)
N19 0.0284(17) 0.0263(17) 0.030(2) 0.0141(15) 0.0116(16) 0.0076(14)
N20 0.0224(16) 0.0243(16) 0.0201(19) 0.0088(13) 0.0060(14) 0.0046(13)
N21 0.0328(19) 0.046(2) 0.028(2) 0.0107(17) 0.0000(17) 0.0150(16)
N22 0.0244(17) 0.0365(19) 0.036(2) 0.0183(16) 0.0109(16) 0.0084(14)
N23 0.044(2) 0.0227(16) 0.021(2) 0.0079(14) -0.0013(16) 0.0043(14)
N24 0.0226(16) 0.0215(15) 0.0140(17) 0.0034(12) 0.0034(13) 0.0055(12)
N25 0.0269(17) 0.0211(16) 0.023(2) 0.0064(14) -0.0012(15) 0.0044(13)
N26 0.042(2) 0.044(2) 0.039(3) 0.0116(19) 0.0035(19) 0.0143(18)
N27 0.0257(17) 0.0361(19) 0.027(2) 0.0141(16) 0.0038(15) 0.0108(14)
N28 0.061(3) 0.080(3) 0.035(3) 0.016(2) 0.008(2) 0.038(3)
O1 0.0394(18) 0.0405(19) 0.047(2) 0.0219(16) 0.0056(16) 0.0167(15)
O2 0.0199(13) 0.0197(14) 0.0323(18) 0.0087(12) 0.0004(12) 0.0037(11)
O3 0.0235(14) 0.0215(14) 0.0248(16) 0.0046(12) 0.0069(12) 0.0011(11)
O4 0.0294(17) 0.0375(19) 0.068(3) 0.0315(18) -0.0121(16) -0.0029(14)
O15 0.0374(16) 0.0247(14) 0.042(2) 0.0159(13) 0.0012(15) -0.0002(12)
O16 0.0226(14) 0.0298(15) 0.045(2) 0.0127(14) 0.0029(14) 0.0033(11)
O17 0.0376(17) 0.0370(16) 0.0292(18) 0.0075(13) 0.0118(14) -0.0009(13)
O18 0.0266(15) 0.0352(15) 0.0302(18) 0.0085(13) 0.0090(13) 0.0065(12)
O19 0.0409(17) 0.0356(16) 0.0318(18) 0.0200(14) 0.0109(15) 0.0111(13)
O20 0.0342(15) 0.0272(14) 0.0198(16) 0.0052(12) 0.0026(13) 0.0064(12)
O21 0.071(3) 0.0336(19) 0.073(3) -0.0122(18) -0.008(2) 0.0162(18)
O22 0.143(5) 0.054(3) 0.093(4) -0.016(2) 0.083(4) -0.040(3)
O23 0.143(5) 0.205(7) 0.095(5) 0.052(5) 0.031(4) 0.139(5)
O24 0.089(3) 0.0393(19) 0.047(2) 0.0156(17) 0.009(2) -0.0035(19)
O25 0.053(2) 0.050(2) 0.065(3) -0.0053(19) 0.008(2) 0.0213(17)
O26 0.0409(19) 0.064(2) 0.028(2) 0.0090(16) -0.0041(16) 0.0073(16)
O27 0.049(2) 0.0331(18) 0.084(3) 0.0055(18) 0.028(2) -0.0039(15)
O28 0.045(2) 0.123(4) 0.056(3) 0.051(3) -0.002(2) 0.001(2)
O29 0.0304(16) 0.0365(16) 0.054(2) 0.0224(15) 0.0057(15) 0.0069(13)
O30 0.0257(14) 0.0225(14) 0.0289(17) 0.0132(12) 0.0084(13) 0.0057(11)
O31 0.068(2) 0.0311(18) 0.049(2) 0.0040(17) 0.033(2) 0.0068(17)
O32 0.0365(17) 0.0274(15) 0.0275(19) 0.0115(13) 0.0012(14) 0.0024(12)
O33 0.0313(17) 0.0371(18) 0.047(2) 0.0208(17) 0.0168(16) 0.0078(14)
O34 0.044(2) 0.069(2) 0.035(2) 0.0163(19) 0.0096(18) -0.0185(18)
O37 0.238(9) 0.234(9) 0.112(7) 0.014(6) -0.072(6) 0.162(8)
O40 0.094(5) 0.67(3) 0.195(10) 0.256(14) -0.035(6) -0.130(10)
F10 0.0245(13) 0.0395(14) 0.063(2) 0.0114(13) -0.0048(13) 0.0038(11)
F11 0.0440(15) 0.0248(12) 0.0543(19) 0.0187(12) -0.0110(13) -0.0053(10)
F12 0.0609(18) 0.0383(14) 0.0255(16) 0.0012(11) 0.0003(13) 0.0067(12)
F13 0.0245(12) 0.0414(14) 0.0338(16) 0.0072(11) 0.0060(11) 0.0064(10)
F14 0.0433(14) 0.0245(12) 0.0336(16) -0.0003(10) 0.0034(12) 0.0020(10)
F15 0.0447(14) 0.0348(13) 0.0213(14) 0.0127(10) 0.0049(11) 0.0078(11)
F16 0.115(3) 0.084(3) 0.082(3) 0.030(2) 0.062(3) 0.052(2)
F17 0.220(7) 0.145(5) 0.179(6) 0.047(4) 0.094(6) -0.095(5)
F18 0.140(4) 0.140(4) 0.072(3) 0.038(3) 0.027(3) 0.085(4)
F19 0.0489(16) 0.0401(15) 0.0475(19) -0.0022(13) 0.0105(14) 0.0146(12)
F20 0.067(2) 0.0466(17) 0.072(2) 0.0167(16) 0.0226(19) -0.0061(15)
F21 0.061(2) 0.0604(19) 0.050(2) 0.0073(16) -0.0251(16) 0.0104(15)
F22 0.0459(19) 0.065(2) 0.154(4) 0.041(2) 0.042(2) 0.0227(16)
F23 0.077(2) 0.0281(16) 0.174(5) 0.009(2) 0.064(3) 0.0057(15)
F24 0.102(3) 0.093(3) 0.053(3) 0.004(2) 0.035(2) 0.007(2)
S4 0.0213(5) 0.0210(4) 0.0244(6) 0.0068(4) 0.0035(4) 0.0007(3)
S5 0.0264(5) 0.0259(5) 0.0216(6) 0.0097(4) 0.0058(4) 0.0064(4)
S6 0.0514(7) 0.0295(6) 0.0618(10) 0.0094(6) 0.0191(7) 0.0116(5)
S7 0.0400(6) 0.0299(5) 0.0301(7) 0.0014(5) 0.0013(5) 0.0058(4)
S8 0.0306(6) 0.0342(6) 0.0418(7) 0.0095(5) 0.0070(5) 0.0019(4)
Co1 0.0215(3) 0.0225(3) 0.0215(3) 0.0059(2) 0.0025(2) 0.0068(2)
Co2 0.0154(2) 0.0181(2) 0.0232(3) 0.0078(2) 0.0043(2) 0.00314(18)
Co3 0.0188(2) 0.0170(2) 0.0180(3) 0.0058(2) 0.0046(2) 0.00276(18)
Co4 0.0231(3) 0.0251(3) 0.0289(3) 0.0109(2) -0.0015(2) 0.0032(2)
O9A 0.030(2) 0.053(2) 0.075(3) 0.037(2) -0.002(2) -0.0041(18)
O10A 0.036(3) 0.077(4) 0.034(3) 0.010(2) 0.005(3) -0.001(3)
O11A 0.026(2) 0.0270(19) 0.127(7) 0.000(3) 0.015(3) 0.0039(17)
F4A 0.038(2) 0.043(2) 0.058(3) 0.0115(19) 0.010(2) -0.0072(17)
F5A 0.057(3) 0.100(3) 0.078(4) 0.062(3) -0.033(3) -0.024(2)
F6A 0.044(2) 0.0369(19) 0.054(3) -0.0079(18) 0.0145(19) 0.0063(16)
S2A 0.0238(7) 0.0243(7) 0.0584(13) -0.0012(7) 0.0010(8) 0.0038(5)
C110 0.032(4) 0.016(4) 0.037(5) 0.002(4) -0.001(3) -0.004(3)
S2B 0.028(4) 0.032(3) 0.026(4) -0.001(3) -0.003(3) 0.003(3)
O9B 0.030(2) 0.053(2) 0.075(3) 0.037(2) -0.002(2) -0.0041(18)
O10B 0.036(3) 0.077(4) 0.034(3) 0.010(2) 0.005(3) -0.001(3)
O11B 0.026(2) 0.0270(19) 0.127(7) 0.000(3) 0.015(3) 0.0039(17)
F5B 0.038(11) 0.053(13) 0.10(2) -0.017(13) -0.035(14) 0.009(9)
F6B 0.11(2) 0.32(5) 0.038(15) 0.07(2) 0.030(16) 0.04(3)
F4B 0.038(2) 0.043(2) 0.058(3) 0.0115(19) 0.010(2) -0.0072(17)
C201 0.032(4) 0.016(4) 0.037(5) 0.002(4) -0.001(3) -0.004(3)
C111 0.029(4) 0.042(4) 0.016(4) 0.009(3) 0.003(3) 0.007(3)
F7A 0.056(4) 0.053(7) 0.051(4) 0.012(4) 0.021(3) 0.022(4)
F8A 0.045(2) 0.056(2) 0.053(3) 0.010(2) 0.013(2) -0.0079(18)
F9A 0.064(2) 0.119(3) 0.045(2) 0.035(2) -0.0019(18) 0.033(2)
S3A 0.0335(19) 0.0208(11) 0.0402(16) 0.0077(8) -0.0115(12) 0.0055(12)
O12A 0.044(3) 0.049(3) 0.032(3) 0.018(3) 0.004(2) 0.020(2)
O13A 0.027(2) 0.045(3) 0.089(4) 0.041(3) -0.004(2) -0.0045(19)
O14A 0.036(7) 0.066(5) 0.036(8) -0.008(5) 0.009(4) 0.035(4)
O14B 0.036(7) 0.066(5) 0.036(8) -0.008(5) 0.009(4) 0.035(4)
O13B 0.027(2) 0.045(3) 0.089(4) 0.041(3) -0.004(2) -0.0045(19)
F8B 0.045(2) 0.056(2) 0.053(3) 0.010(2) 0.013(2) -0.0079(18)
C202 0.033(9) 0.047(10) 0.047(11) 0.002(8) -0.016(8) 0.010(8)
O12B 0.044(3) 0.049(3) 0.032(3) 0.018(3) 0.004(2) 0.020(2)
S3B 0.0335(19) 0.0208(11) 0.0402(16) 0.0077(8) -0.0115(12) 0.0055(12)
F7B 0.098(14) 0.037(11) 0.041(8) 0.014(8) 0.052(9) 0.031(10)
F9B 0.064(2) 0.119(3) 0.045(2) 0.035(2) -0.0019(18) 0.033(2)
O8A 0.056 0.046 0.047 0.029 -0.006 0.001
O7A 0.130 0.071 0.072 0.021 0.066 0.003
O6A 0.061 0.092 0.042 0.024 0.006 0.019
S1A 0.078 0.024 0.053 0.007 0.014 0.024
F2A 0.111 0.123 0.152 0.086 -0.062 -0.030
F3A 0.108 0.041 0.222 -0.040 -0.041 0.023
F1A 0.054 0.058 0.227 0.020 -0.038 -0.027
C219 0.031(4) 0.044(4) 0.119(9) -0.003(5) -0.005(5) -0.009(3)
O44 0.030(3) 0.049(4) 0.034(4) 0.018(3) 0.007(3) 0.010(3)
F1C 0.061(5) 0.075(6) 0.100(9) 0.035(6) -0.001(6) -0.011(4)
F2B 0.116(8) 0.113(8) 0.150(11) 0.091(8) 0.005(7) -0.005(6)
F3B 0.094(7) 0.112(7) 0.201(13) 0.118(8) -0.067(8) -0.043(6)
O6B 0.079(6) 0.072(6) 0.084(8) 0.032(5) 0.002(6) -0.027(5)
O7B 0.091(7) 0.035(4) 0.122(10) 0.031(5) -0.030(6) -0.014(4)
S1B 0.080(3) 0.101(3) 0.093(4) 0.060(3) 0.002(2) -0.007(2)
C221 0.031(4) 0.044(4) 0.119(9) -0.003(5) -0.005(5) -0.009(3)
O45 0.069(6) 0.103(8) 0.073(8) 0.014(6) 0.013(5) 0.035(6)
O43A 0.026(3) 0.033(3) 0.036(4) 0.018(3) 0.005(3) 0.004(2)
O43B 0.039(4) 0.052(4) 0.046(5) 0.006(4) 0.000(3) 0.018(3)

loop_
_atom_type_symbol
_atom_type_description
_atom_type_scat_dispersion_real
_atom_type_scat_dispersion_imag
_atom_type_scat_source
C C 0.0033 0.0016 'International Tables Vol C Tables 4.2.6.8 and 6.1.1.4'
H H 0.0000 0.0000 'International Tables Vol C Tables 4.2.6.8 and 6.1.1.4'
N N 0.0061 0.0033 'International Tables Vol C Tables 4.2.6.8 and 6.1.1.4'
O O 0.0106 0.0060 'International Tables Vol C Tables 4.2.6.8 and 6.1.1.4'
F F 0.0171 0.0103 'International Tables Vol C Tables 4.2.6.8 and 6.1.1.4'
S S 0.1246 0.1234 'International Tables Vol C Tables 4.2.6.8 and 6.1.1.4'
Co Co 0.3494 0.9721 'International Tables Vol C Tables 4.2.6.8 and 6.1.1.4'

loop_
_geom_angle_atom_site_label_1
_geom_angle_atom_site_label_2
_geom_angle_atom_site_label_3
_geom_angle
N1 C1 C2 123.2(4)
N1 C1 H1 118.4
C2 C1 H1 118.4
C3 C2 C1 118.5(4)
C3 C2 H2 120.8
C1 C2 H2 120.8
C2 C3 C4 119.2(4)
C2 C3 H3 120.4
C4 C3 H3 120.4
C3 C4 C5 119.8(4)
C3 C4 H4 120.1
C5 C4 H4 120.1
N1 C5 C4 120.6(4)
N1 C5 C6 117.5(3)
C4 C5 C6 121.8(4)
C13 C6 C7 110.0(4)
C13 C6 C8 110.2(3)
C7 C6 C8 109.8(4)
C13 C6 C5 109.5(3)
C7 C6 C5 110.1(3)
C8 C6 C5 107.2(3)
C6 C7 H7A 109.5
C6 C7 H7B 109.5
H7A C7 H7B 109.5
C6 C7 H7C 109.5
H7A C7 H7C 109.5
H7B C7 H7C 109.5
N2 C8 C9 120.4(4)
N2 C8 C6 117.0(4)
C9 C8 C6 122.4(4)
C10 C9 C8 119.9(5)
C10 C9 H9 120.0
C8 C9 H9 120.0
C11 C10 C9 118.8(5)
C11 C10 H10 120.6
C9 C10 H10 120.6
C10 C11 C12 118.8(5)
C10 C11 H11 120.6
C12 C11 H11 120.6
N2 C12 C11 123.3(5)
N2 C12 H12 118.4
C11 C12 H12 118.4
N3 C13 C14 121.2(4)
N3 C13 C6 117.7(4)
C14 C13 C6 121.1(4)
C13 C14 C15 119.7(4)
C13 C14 H14 120.2
C15 C14 H14 120.2
C16 C15 C14 118.9(4)
C16 C15 H15 120.6
C14 C15 H15 120.6
C15 C16 C17 119.6(4)
C15 C16 H16 120.2
C17 C16 H16 120.2
N3 C17 C16 121.2(4)
N3 C17 C22 117.2(3)
C16 C17 C22 121.6(4)
N4 C18 C19 121.2(5)
N4 C18 H18 119.4
C19 C18 H18 119.4
N5 C19 C18 122.9(5)
N5 C19 H19 118.5
C18 C19 H19 118.5
N5 C20 C21 123.1(5)
N5 C20 H20 118.4
C21 C20 H20 118.4
N4 C21 C20 119.2(4)
N4 C21 C22 117.6(3)
C20 C21 C22 123.2(4)
C24 C22 C21 107.8(3)
C24 C22 C17 110.4(3)
C21 C22 C17 109.1(3)
C24 C22 C23 109.9(3)
C21 C22 C23 110.0(3)
C17 C22 C23 109.7(3)
C22 C23 H23A 109.5
C22 C23 H23B 109.5
H23A C23 H23B 109.5
C22 C23 H23C 109.5
H23A C23 H23C 109.5
H23B C23 H23C 109.5
N6 C24 C25 120.0(4)
N6 C24 C22 117.8(3)
C25 C24 C22 122.2(4)
N7 C25 C24 122.3(4)
N7 C25 H25 118.9
C24 C25 H25 118.9
N7 C26 C27 121.9(4)
N7 C26 H26 119.1
C27 C26 H26 119.1
N6 C27 C26 121.6(4)
N6 C27 H27 119.2
C26 C27 H27 119.2
N8 C28 C29 123.4(4)
N8 C28 H28 118.3
C29 C28 H28 118.3
C28 C29 C30 117.8(4)
C28 C29 H29 121.1
C30 C29 H29 121.1
C31 C30 C29 119.5(4)
C31 C30 H30 120.3
C29 C30 H30 120.3
C30 C31 C32 120.7(4)
C30 C31 H31 119.6
C32 C31 H31 119.6
N8 C32 C31 119.6(4)
N8 C32 C33 118.2(3)
C31 C32 C33 122.2(3)
C34 C33 C40 109.5(3)
C34 C33 C32 109.4(3)
C40 C33 C32 111.9(3)
C34 C33 C35 109.5(3)
C40 C33 C35 108.6(3)
C32 C33 C35 107.9(3)
C33 C34 H34A 109.5
C33 C34 H34B 109.5
H34A C34 H34B 109.5
C33 C34 H34C 109.5
H34A C34 H34C 109.5
H34B C34 H34C 109.5
N9 C35 C36 120.8(4)
N9 C35 C33 117.7(3)
C36 C35 C33 121.4(3)
C37 C36 C35 120.2(4)
C37 C36 H36 119.9
C35 C36 H36 119.9
C36 C37 C38 119.2(4)
C36 C37 H37 120.4
C38 C37 H37 120.4
C39 C38 C37 117.9(4)
C39 C38 H38 121.0
C37 C38 H38 121.0
N9 C39 C38 123.4(4)
N9 C39 H39 118.3
C38 C39 H39 118.3
N10 C40 C41 121.1(3)
N10 C40 C33 118.4(3)
C41 C40 C33 120.5(3)
C42 C41 C40 119.1(3)
C42 C41 H41 120.4
C40 C41 H41 120.4
C43 C42 C41 119.6(4)
C43 C42 H42 120.2
C41 C42 H42 120.2
C42 C43 C44 119.4(4)
C42 C43 H43 120.3
C44 C43 H43 120.3
N10 C44 C43 121.2(3)
N10 C44 C49 117.3(3)
C43 C44 C49 121.5(3)
N11 C45 C46 122.0(4)
N11 C45 H45 119.0
C46 C45 H45 119.0
N12 C46 C45 121.1(4)
N12 C46 H46 119.4
C45 C46 H46 119.4
N12 C47 C48 122.1(4)
N12 C47 H47 118.9
C48 C47 H47 118.9
N11 C48 C47 120.0(3)
N11 C48 C49 118.1(3)
C47 C48 C49 122.0(3)
C51 C49 C50 109.4(3)
C51 C49 C48 110.5(3)
C50 C49 C48 109.3(3)
C51 C49 C44 109.2(3)
C50 C49 C44 110.1(3)
C48 C49 C44 108.3(3)
C49 C50 H50A 109.5
C49 C50 H50B 109.5
H50A C50 H50B 109.5
C49 C50 H50C 109.5
H50A C50 H50C 109.5
H50B C50 H50C 109.5
N13 C51 C52 119.0(4)
N13 C51 C49 118.5(3)
C52 C51 C49 122.4(3)
N14 C52 C51 123.4(4)
N14 C52 H52 118.3
C51 C52 H52 118.3
N14 C53 C54 121.3(4)
N14 C53 H53 119.3
C54 C53 H53 119.3
N13 C54 C53 122.3(4)
N13 C54 H54 118.8
C53 C54 H54 118.8
N15 C55 C56 123.3(4)
N15 C55 H55 118.3
C56 C55 H55 118.3
C55 C56 C57 118.1(4)
C55 C56 H56 121.0
C57 C56 H56 121.0
C56 C57 C58 118.9(4)
C56 C57 H57 120.6
C58 C57 H57 120.6
C59 C58 C57 120.1(4)
C59 C58 H58 119.9
C57 C58 H58 119.9
N15 C59 C58 121.0(3)
N15 C59 C60 117.1(3)
C58 C59 C60 121.9(3)
C61 C60 C62 109.0(3)
C61 C60 C67 109.4(3)
C62 C60 C67 108.9(3)
C61 C60 C59 109.4(3)
C62 C60 C59 109.0(3)
C67 C60 C59 111.1(3)
C60 C61 H61A 109.5
C60 C61 H61B 109.5
H61A C61 H61B 109.5
C60 C61 H61C 109.5
H61A C61 H61C 109.5
H61B C61 H61C 109.5
N16 C62 C63 120.7(4)
N16 C62 C60 116.7(3)
C63 C62 C60 122.6(3)
C64 C63 C62 119.7(4)
C64 C63 H63 120.2
C62 C63 H63 120.2
C65 C64 C63 119.9(4)
C65 C64 H64 120.1
C63 C64 H64 120.1
C64 C65 C66 117.5(4)
C64 C65 H65 121.3
C66 C65 H65 121.3
N16 C66 C65 123.7(4)
N16 C66 H66 118.2
C65 C66 H66 118.2
N17 C67 C68 121.4(3)
N17 C67 C60 117.0(3)
C68 C67 C60 121.6(3)
C69 C68 C67 118.9(4)
C69 C68 H68 120.5
C67 C68 H68 120.5
C68 C69 C70 119.9(4)
C68 C69 H69 120.0
C70 C69 H69 120.0
C69 C70 C71 119.1(4)
C69 C70 H70 120.5
C71 C70 H70 120.5
N17 C71 C70 121.0(3)
N17 C71 C76 117.9(3)
C70 C71 C76 121.1(3)
N18 C72 C73 121.3(4)
N18 C72 H72 119.4
C73 C72 H72 119.4
N19 C73 C72 121.5(4)
N19 C73 H73 119.3
C72 C73 H73 119.3
N19 C74 C75 122.4(4)
N19 C74 H74 118.8
C75 C74 H74 118.8
N18 C75 C74 119.5(4)
N18 C75 C76 118.0(3)
C74 C75 C76 122.5(3)
C77 C76 C78 108.3(3)
C77 C76 C75 109.5(3)
C78 C76 C75 109.3(3)
C77 C76 C71 110.1(3)
C78 C76 C71 111.9(3)
C75 C76 C71 107.7(3)
C76 C77 H77A 109.5
C76 C77 H77B 109.5
H77A C77 H77B 109.5
C76 C77 H77C 109.5
H77A C77 H77C 109.5
H77B C77 H77C 109.5
N20 C78 C79 119.3(4)
N20 C78 C76 117.7(3)
C79 C78 C76 123.0(3)
N21 C79 C78 123.6(4)
N21 C79 H79 118.2
C78 C79 H79 118.2
N21 C80 C81 122.0(4)
N21 C80 H80 119.0
C81 C80 H80 119.0
N20 C81 C80 121.4(4)
N20 C81 H81 119.3
C80 C81 H81 119.3
N22 C82 C83 121.0(5)
N22 C82 H82 119.5
C83 C82 H82 119.5
C84 C83 C82 122.0(5)
C84 C83 H83 119.0
C82 C83 H83 119.0
C83 C84 C85 117.0(5)
C83 C84 H84 121.5
C85 C84 H84 121.5
C84 C85 C86 123.6(5)
C84 C85 H85 118.2
C86 C85 H85 118.2
N22 C86 C85 118.4(4)
N22 C86 C87 118.7(4)
C85 C86 C87 122.8(4)
C89 C87 C86 108.9(3)
C89 C87 C88 109.8(3)
C86 C87 C88 109.1(3)
C89 C87 C94 109.0(3)
C86 C87 C94 109.9(3)
C88 C87 C94 110.1(3)
C87 C88 H88A 109.5
C87 C88 H88B 109.5
H88A C88 H88B 109.5
C87 C88 H88C 109.5
H88A C88 H88C 109.5
H88B C88 H88C 109.5
N23 C89 C90 118.8(4)
N23 C89 C87 119.1(3)
C90 C89 C87 122.1(4)
C91 C90 C89 123.9(5)
C91 C90 H90 118.1
C89 C90 H90 118.1
C92 C91 C90 116.1(4)
C92 C91 H91 121.9
C90 C91 H91 121.9
C91 C92 C93 122.6(5)
C91 C92 H92 118.7
C93 C92 H92 118.7
N23 C93 C92 120.9(5)
N23 C93 H93 119.6
C92 C93 H93 119.6
N24 C94 C95 121.3(3)
N24 C94 C87 118.0(3)
C95 C94 C87 120.8(3)
C96 C95 C94 119.1(4)
C96 C95 H95 120.5
C94 C95 H95 120.5
C97 C96 C95 119.4(4)
C97 C96 H96 120.3
C95 C96 H96 120.3
C96 C97 C98 119.3(4)
C96 C97 H97 120.3
C98 C97 H97 120.3
N24 C98 C97 120.6(4)
N24 C98 C103 118.3(3)
C97 C98 C103 121.0(3)
N25 C99 C100 123.3(4)
N25 C99 H99 118.4
C100 C99 H99 118.4
C99 C100 N26 119.0(4)
C99 C100 H100 120.5
N26 C100 H100 120.5
N26 C101 C102 120.7(4)
N26 C101 H101 119.7
C102 C101 H101 119.7
N25 C102 C101 120.5(4)
N25 C102 C103 117.3(3)
C101 C102 C103 122.2(3)
C104 C103 C98 109.3(3)
C104 C103 C102 108.6(3)
C98 C103 C102 111.6(3)
C104 C103 C105 110.2(3)
C98 C103 C105 109.5(3)
C102 C103 C105 107.6(3)
C103 C104 H10A 109.5
C103 C104 H10B 109.5
H10A C104 H10B 109.5
C103 C104 H10C 109.5
H10A C104 H10C 109.5
H10B C104 H10C 109.5
N27 C105 C106 120.4(4)
N27 C105 C103 117.6(3)
C106 C105 C103 121.9(4)
C105 C106 N28 120.3(4)
C105 C106 H106 119.8
N28 C106 H106 119.8
C108 C107 N28 118.4(4)
C108 C107 H107 120.8
N28 C107 H107 120.8
N27 C108 C107 123.5(4)
N27 C108 H108 118.2
C107 C108 H108 118.2
F12 C112 F11 107.6(3)
F12 C112 F10 107.7(4)
F11 C112 F10 107.2(3)
F12 C112 S4 111.1(3)
F11 C112 S4 111.6(3)
F10 C112 S4 111.5(3)
F14 C113 F13 107.5(3)
F14 C113 F15 107.5(3)
F13 C113 F15 107.1(3)
F14 C113 S5 112.2(3)
F13 C113 S5 111.5(3)
F15 C113 S5 110.8(3)
F17 C114 F16 108.1(6)
F17 C114 F18 110.4(7)
F16 C114 F18 103.3(6)
F17 C114 S6 113.9(6)
F16 C114 S6 112.0(4)
F18 C114 S6 108.6(4)
F19 C115 F20 108.7(4)
F19 C115 F21 107.3(4)
F20 C115 F21 107.3(4)
F19 C115 S7 111.9(3)
F20 C115 S7 111.3(3)
F21 C115 S7 110.2(3)
F22 C116 F23 108.9(5)
F22 C116 F24 106.7(5)
F23 C116 F24 106.9(6)
F22 C116 S8 112.9(5)
F23 C116 S8 111.7(4)
F24 C116 S8 109.5(4)
C1 N1 C5 118.6(4)
C1 N1 Co1 121.5(3)
C5 N1 Co1 119.8(3)
C12 N2 C8 118.6(4)
C12 N2 Co1 121.5(3)
C8 N2 Co1 119.8(3)
C13 N3 C17 119.5(3)
C13 N3 Co1 120.0(3)
C17 N3 Co1 120.5(3)
C18 N4 C21 117.6(4)
C18 N4 Co1 122.2(3)
C21 N4 Co1 120.0(3)
C19 N5 C20 115.8(4)
C24 N6 C27 117.6(4)
C24 N6 Co1 119.8(3)
C27 N6 Co1 122.7(3)
C26 N7 C25 116.5(4)
C28 N8 C32 118.9(3)
C28 N8 Co2 122.1(2)
C32 N8 Co2 118.9(3)
C39 N9 C35 118.3(3)
C39 N9 Co2 122.6(3)
C35 N9 Co2 119.0(2)
C40 N10 C44 119.6(3)
C40 N10 Co2 119.5(2)
C44 N10 Co2 120.8(2)
C48 N11 C45 117.9(3)
C48 N11 Co2 120.5(2)
C45 N11 Co2 121.5(3)
C46 N12 C47 116.8(4)
C54 N13 C51 117.6(3)
C54 N13 Co2 122.5(3)
C51 N13 Co2 119.2(3)
C53 N14 C52 116.1(4)
C59 N15 C55 118.4(3)
C59 N15 Co3 119.1(2)
C55 N15 Co3 121.9(2)
C66 N16 C62 118.5(3)
C66 N16 Co3 120.5(2)
C62 N16 Co3 120.9(3)
C67 N17 C71 119.6(3)
C67 N17 Co3 119.8(2)
C71 N17 Co3 119.6(2)
C72 N18 C75 117.9(3)
C72 N18 Co3 122.8(2)
C75 N18 Co3 119.2(3)
C74 N19 C73 117.4(3)
C78 N20 C81 117.7(4)
C78 N20 Co3 119.7(3)
C81 N20 Co3 122.1(3)
C80 N21 C79 115.9(4)
C86 N22 C82 117.8(4)
C86 N22 Co4 119.5(3)
C82 N22 Co4 122.7(3)
C89 N23 C93 117.6(4)
C89 N23 Co4 118.7(3)
C93 N23 Co4 123.3(3)
C98 N24 C94 120.1(3)
C98 N24 Co4 119.7(2)
C94 N24 Co4 120.0(2)
C99 N25 C102 118.5(4)
C99 N25 Co4 121.3(3)
C102 N25 Co4 120.0(3)
C100 N26 C101 118.0(4)
C105 N27 C108 119.0(4)
C105 N27 Co4 119.6(3)
C108 N27 Co4 121.3(3)
C107 N28 C106 118.4(4)
Co1 O1 H1Y 113(4)
Co1 O1 H1X 139(10)
H1Y O1 H1X 105(10)
Co2 O2 H2X 125(3)
Co2 O2 H2Y 129(4)
H2X O2 H2Y 106(5)
Co3 O3 H3Y 125(4)
Co3 O3 H3X 129(4)
H3Y O3 H3X 105(5)
Co4 O4 H4X 115(4)
Co4 O4 H4Y 120(5)
H4X O4 H4Y 125(6)
H30X O30 H30Y 106(5)
H31Y O31 H31X 102(6)
H32Y O32 H32X 113(5)
H33X O33 H33Y 99(6)
H34X O34 H34Y 110(6)
O16 S4 O15 115.89(18)
O16 S4 O17 114.7(2)
O15 S4 O17 114.11(18)
O16 S4 C112 102.84(17)
O15 S4 C112 103.99(19)
O17 S4 C112 102.96(19)
O18 S5 O20 115.26(17)
O18 S5 O19 114.90(17)
O20 S5 O19 114.69(17)
O18 S5 C113 103.71(18)
O20 S5 C113 104.02(17)
O19 S5 C113 101.86(19)
O22 S6 O21 115.4(3)
O22 S6 O23 112.2(5)
O21 S6 O23 115.6(4)
O22 S6 C114 104.0(3)
O21 S6 C114 105.6(3)
O23 S6 C114 102.1(3)
O24 S7 O26 114.6(2)
O24 S7 O25 115.2(3)
O26 S7 O25 114.5(2)
O24 S7 C115 103.5(2)
O26 S7 C115 103.8(2)
O25 S7 C115 103.0(2)
O27 S8 O28 115.5(3)
O27 S8 O29 114.5(2)
O28 S8 O29 114.3(2)
O27 S8 C116 102.7(2)
O28 S8 C116 103.9(3)
O29 S8 C116 103.7(3)
O1 Co1 N3 178.14(13)
O1 Co1 N1 93.47(14)
N3 Co1 N1 87.94(13)
O1 Co1 N2 91.56(14)
N3 Co1 N2 89.84(13)
N1 Co1 N2 81.72(13)
O1 Co1 N4 91.88(14)
N3 Co1 N4 86.70(13)
N1 Co1 N4 174.64(14)
N2 Co1 N4 97.99(12)
O1 Co1 N6 89.55(14)
N3 Co1 N6 89.06(13)
N1 Co1 N6 97.79(13)
N2 Co1 N6 178.82(14)
N4 Co1 N6 82.40(12)
O2 Co2 N10 176.32(11)
O2 Co2 N9 94.26(12)
N10 Co2 N9 88.39(12)
O2 Co2 N8 94.46(12)
N10 Co2 N8 88.50(12)
N9 Co2 N8 80.22(12)
O2 Co2 N11 91.19(12)
N10 Co2 N11 85.86(12)
N9 Co2 N11 99.44(12)
N8 Co2 N11 174.35(12)
O2 Co2 N13 91.14(11)
N10 Co2 N13 86.26(12)
N9 Co2 N13 174.45(12)
N8 Co2 N13 98.14(12)
N11 Co2 N13 81.66(12)
O3 Co3 N16 94.60(12)
O3 Co3 N17 176.74(11)
N16 Co3 N17 87.26(12)
O3 Co3 N15 95.82(11)
N16 Co3 N15 80.73(12)
N17 Co3 N15 87.12(11)
O3 Co3 N20 90.94(12)
N16 Co3 N20 174.25(12)
N17 Co3 N20 87.28(12)
N15 Co3 N20 97.20(12)
O3 Co3 N18 91.20(11)
N16 Co3 N18 100.04(12)
N17 Co3 N18 85.83(11)
N15 Co3 N18 172.86(12)
N20 Co3 N18 81.35(12)
O4 Co4 N24 178.78(14)
O4 Co4 N25 91.84(14)
N24 Co4 N25 89.18(13)
O4 Co4 N22 90.11(14)
N24 Co4 N22 88.89(13)
N25 Co4 N22 177.39(13)
O4 Co4 N27 94.08(14)
N24 Co4 N27 85.42(12)
N25 Co4 N27 81.33(13)
N22 Co4 N27 100.26(13)
O4 Co4 N23 95.48(14)
N24 Co4 N23 85.03(13)
N25 Co4 N23 97.31(13)
N22 Co4 N23 80.77(13)
N27 Co4 N23 170.37(14)
O11A S2A O9A 111.8(3)
O11A S2A O10A 118.4(4)
O9A S2A O10A 114.0(3)
O11A S2A C110 103.1(4)
O9A S2A C110 104.8(4)
O10A S2A C110 102.5(4)
F4A C110 F6A 111.0(6)
F4A C110 F5A 108.0(7)
F6A C110 F5A 106.3(7)
F4A C110 S2A 112.6(6)
F6A C110 S2A 109.5(6)
F5A C110 S2A 109.3(5)
O11B S2B O9B 88.0(15)
O11B S2B O10B 125(2)
O9B S2B O10B 114.8(16)
O11B S2B C201 109(3)
O9B S2B C201 114(2)
O10B S2B C201 106(2)
S2B O9B O40 142.0(14)
F6B C201 F5B 113(5)
F6B C201 F4B 98(4)
F5B C201 F4B 89(3)
F6B C201 S2B 128(4)
F5B C201 S2B 112(4)
F4B C201 S2B 106(4)
F9A C111 F8A 103.7(6)
F9A C111 F7A 114.5(8)
F8A C111 F7A 105.7(8)
F9A C111 S3A 112.6(5)
F8A C111 S3A 110.2(4)
F7A C111 S3A 109.7(8)
O12A S3A O13A 112.0(4)
O12A S3A O14A 120.4(11)
O13A S3A O14A 111.6(12)
O12A S3A C111 103.5(4)
O13A S3A C111 100.7(4)
O14A S3A C111 106.0(10)
F7B C202 F8B 106.0(19)
F7B C202 S3B 117.5(19)
F8B C202 S3B 113.1(12)
O14B S3B O13B 112(3)
O14B S3B O12B 116(3)
O13B S3B O12B 116.6(9)
O14B S3B C202 100(3)
O13B S3B C202 106.6(10)
O12B S3B C202 103.1(8)
O6A S1A O8A 119.546(2)
O6A S1A O7A 114.080(2)
O8A S1A O7A 112.149(1)
O6A S1A C219 100.351(2)
O8A S1A C219 104.229(2)
O7A S1A C219 103.768(2)
F1A C219 F2A 116.091(2)
F1A C219 F3A 109.178(2)
F2A C219 F3A 105.839(2)
F1A C219 S1A 111.917(2)
F2A C219 S1A 109.291(2)
F3A C219 S1A 103.615(2)
O8B S1B O7B 99(2)
O8B S1B O6B 118.6(19)
O7B S1B O6B 116.2(7)
O8B S1B C221 118(2)
O7B S1B C221 96.5(7)
O6B S1B C221 106.4(6)
F3B C221 F1C 107.7(12)
F3B C221 F2B 98.1(10)
F1C C221 F2B 91.4(11)
F3B C221 S1B 118.4(12)
F1C C221 S1B 122.1(9)
F2B C221 S1B 113.4(9)

loop_
_geom_bond_atom_site_label_1
_geom_bond_atom_site_label_2
_geom_bond_distance
C1 N1 1.335(5)
C1 C2 1.379(6)
C1 H1 0.9500
C2 C3 1.368(7)
C2 H2 0.9500
C3 C4 1.377(7)
C3 H3 0.9500
C4 C5 1.392(6)
C4 H4 0.9500
C5 N1 1.349(5)
C5 C6 1.542(6)
C6 C13 1.533(6)
C6 C7 1.536(6)
C6 C8 1.540(6)
C7 H7A 0.9800
C7 H7B 0.9800
C7 H7C 0.9800
C8 N2 1.350(5)
C8 C9 1.391(6)
C9 C10 1.385(7)
C9 H9 0.9500
C10 C11 1.365(8)
C10 H10 0.9500
C11 C12 1.375(7)
C11 H11 0.9500
C12 N2 1.335(6)
C12 H12 0.9500
C13 N3 1.350(5)
C13 C14 1.375(6)
C14 C15 1.390(6)
C14 H14 0.9500
C15 C16 1.377(6)
C15 H15 0.9500
C16 C17 1.381(6)
C16 H16 0.9500
C17 N3 1.357(5)
C17 C22 1.537(5)
C18 N4 1.338(5)
C18 C19 1.368(6)
C18 H18 0.9500
C19 N5 1.314(7)
C19 H19 0.9500
C20 N5 1.338(7)
C20 C21 1.391(5)
C20 H20 0.9500
C21 N4 1.343(5)
C21 C22 1.534(6)
C22 C24 1.532(5)
C22 C23 1.538(5)
C23 H23A 0.9800
C23 H23B 0.9800
C23 H23C 0.9800
C24 N6 1.337(5)
C24 C25 1.400(6)
C25 N7 1.344(6)
C25 H25 0.9500
C26 N7 1.327(6)
C26 C27 1.385(7)
C26 H26 0.9500
C27 N6 1.338(5)
C27 H27 0.9500
C28 N8 1.348(5)
C28 C29 1.379(6)
C28 H28 0.9500
C29 C30 1.380(6)
C29 H29 0.9500
C30 C31 1.368(6)
C30 H30 0.9500
C31 C32 1.400(6)
C31 H31 0.9500
C32 N8 1.352(5)
C32 C33 1.546(6)
C33 C34 1.536(5)
C33 C40 1.546(5)
C33 C35 1.559(5)
C34 H34A 0.9800
C34 H34B 0.9800
C34 H34C 0.9800
C35 N9 1.351(5)
C35 C36 1.387(6)
C36 C37 1.371(6)
C36 H36 0.9500
C37 C38 1.386(7)
C37 H37 0.9500
C38 C39 1.379(6)
C38 H38 0.9500
C39 N9 1.346(5)
C39 H39 0.9500
C40 N10 1.345(5)
C40 C41 1.392(5)
C41 C42 1.383(6)
C41 H41 0.9500
C42 C43 1.375(5)
C42 H42 0.9500
C43 C44 1.379(5)
C43 H43 0.9500
C44 N10 1.361(5)
C44 C49 1.546(5)
C45 N11 1.340(5)
C45 C46 1.367(6)
C45 H45 0.9500
C46 N12 1.343(5)
C46 H46 0.9500
C47 N12 1.347(5)
C47 C48 1.387(6)
C47 H47 0.9500
C48 N11 1.338(5)
C48 C49 1.544(5)
C49 C51 1.537(6)
C49 C50 1.539(5)
C50 H50A 0.9800
C50 H50B 0.9800
C50 H50C 0.9800
C51 N13 1.346(5)
C51 C52 1.391(5)
C52 N14 1.343(6)
C52 H52 0.9500
C53 N14 1.328(6)
C53 C54 1.382(5)
C53 H53 0.9500
C54 N13 1.330(5)
C54 H54 0.9500
C55 N15 1.354(5)
C55 C56 1.380(6)
C55 H55 0.9500
C56 C57 1.383(6)
C56 H56 0.9500
C57 C58 1.394(6)
C57 H57 0.9500
C58 C59 1.380(6)
C58 H58 0.9500
C59 N15 1.351(5)
C59 C60 1.550(5)
C60 C61 1.534(5)
C60 C62 1.543(6)
C60 C67 1.547(5)
C61 H61A 0.9800
C61 H61B 0.9800
C61 H61C 0.9800
C62 N16 1.353(5)
C62 C63 1.390(6)
C63 C64 1.381(6)
C63 H63 0.9500
C64 C65 1.375(6)
C64 H64 0.9500
C65 C66 1.386(6)
C65 H65 0.9500
C66 N16 1.339(5)
C66 H66 0.9500
C67 N17 1.351(5)
C67 C68 1.382(5)
C68 C69 1.377(6)
C68 H68 0.9500
C69 C70 1.379(6)
C69 H69 0.9500
C70 C71 1.387(5)
C70 H70 0.9500
C71 N17 1.352(5)
C71 C76 1.540(5)
C72 N18 1.339(5)
C72 C73 1.381(5)
C72 H72 0.9500
C73 N19 1.337(5)
C73 H73 0.9500
C74 N19 1.324(5)
C74 C75 1.398(5)
C74 H74 0.9500
C75 N18 1.350(5)
C75 C76 1.538(6)
C76 C77 1.537(5)
C76 C78 1.537(5)
C77 H77A 0.9800
C77 H77B 0.9800
C77 H77C 0.9800
C78 N20 1.340(5)
C78 C79 1.389(6)
C79 N21 1.336(6)
C79 H79 0.9500
C80 N21 1.334(6)
C80 C81 1.375(6)
C80 H80 0.9500
C81 N20 1.349(5)
C81 H81 0.9500
C82 N22 1.347(5)
C82 C83 1.361(8)
C82 H82 0.9500
C83 C84 1.301(8)
C83 H83 0.9500
C84 C85 1.318(7)
C84 H84 0.9500
C85 C86 1.379(7)
C85 H85 0.9500
C86 N22 1.336(5)
C86 C87 1.535(5)
C87 C89 1.532(6)
C87 C88 1.537(5)
C87 C94 1.545(5)
C88 H88A 0.9800
C88 H88B 0.9800
C88 H88C 0.9800
C89 N23 1.337(5)
C89 C90 1.388(6)
C90 C91 1.325(7)
C90 H90 0.9500
C91 C92 1.297(8)
C91 H91 0.9500
C92 C93 1.386(7)
C92 H92 0.9500
C93 N23 1.339(6)
C93 H93 0.9500
C94 N24 1.350(5)
C94 C95 1.384(6)
C95 C96 1.384(6)
C95 H95 0.9500
C96 C97 1.382(6)
C96 H96 0.9500
C97 C98 1.395(6)
C97 H97 0.9500
C98 N24 1.347(5)
C98 C103 1.543(5)
C99 N25 1.343(5)
C99 C100 1.371(6)
C99 H99 0.9500
C100 N26 1.377(6)
C100 H100 0.9500
C101 N26 1.383(6)
C101 C102 1.389(6)
C101 H101 0.9500
C102 N25 1.347(5)
C102 C103 1.548(6)
C103 C104 1.531(5)
C103 C105 1.549(5)
C104 H10A 0.9800
C104 H10B 0.9800
C104 H10C 0.9800
C105 N27 1.345(5)
C105 C106 1.391(5)
C106 N28 1.394(6)
C106 H106 0.9500
C107 C108 1.371(6)
C107 N28 1.387(7)
C107 H107 0.9500
C108 N27 1.345(5)
C108 H108 0.9500
C112 F12 1.323(5)
C112 F11 1.333(5)
C112 F10 1.333(5)
C112 S4 1.823(4)
C113 F14 1.332(4)
C113 F13 1.335(4)
C113 F15 1.336(5)
C113 S5 1.813(5)
C114 F17 1.245(7)
C114 F16 1.328(7)
C114 F18 1.337(8)
C114 S6 1.809(7)
C115 F19 1.313(5)
C115 F20 1.320(6)
C115 F21 1.338(6)
C115 S7 1.824(5)
C116 F22 1.307(7)
C116 F23 1.316(6)
C116 F24 1.363(8)
C116 S8 1.805(6)
N1 Co1 2.054(3)
N2 Co1 2.057(4)
N3 Co1 2.042(3)
N4 Co1 2.069(3)
N6 Co1 2.071(3)
N8 Co2 2.125(3)
N9 Co2 2.125(3)
N10 Co2 2.112(3)
N11 Co2 2.134(3)
N13 Co2 2.138(3)
N15 Co3 2.119(3)
N16 Co3 2.112(3)
N17 Co3 2.116(3)
N18 Co3 2.157(3)
N20 Co3 2.124(3)
N22 Co4 2.131(4)
N23 Co4 2.147(3)
N24 Co4 2.105(3)
N25 Co4 2.109(3)
N27 Co4 2.140(3)
O1 Co1 1.958(4)
O1 H1Y 0.84(2)
O1 H1X 0.85(2)
O2 Co2 2.042(3)
O2 H2X 0.84(2)
O2 H2Y 0.83(2)
O3 Co3 2.016(3)
O3 H3Y 0.85(2)
O3 H3X 0.84(2)
O4 Co4 2.049(3)
O4 H4X 0.84(2)
O4 H4Y 0.83(2)
O15 S4 1.437(3)
O16 S4 1.437(3)
O17 S4 1.448(3)
O18 S5 1.441(3)
O19 S5 1.449(3)
O20 S5 1.442(3)
O21 S6 1.408(3)
O22 S6 1.407(4)
O23 S6 1.424(6)
O24 S7 1.432(4)
O25 S7 1.444(4)
O26 S7 1.434(4)
O27 S8 1.423(3)
O28 S8 1.434(4)
O29 S8 1.443(3)
O30 H30X 0.85(2)
O30 H30Y 0.85(2)
O31 H31Y 0.85(2)
O31 H31X 0.85(2)
O32 H32Y 0.85(2)
O32 H32X 0.84(2)
O33 H33X 0.86(2)
O33 H33Y 0.85(2)
O34 H34X 0.85(2)
O34 H34Y 0.85(2)
O40 O9B 1.58(2)
O9A S2A 1.434(5)
O10A S2A 1.440(6)
O11A S2A 1.415(5)
F4A C110 1.294(11)
F5A C110 1.336(11)
F6A C110 1.299(10)
S2A C110 1.840(6)
S2B O11B 1.335(17)
S2B O9B 1.423(15)
S2B O10B 1.442(18)
S2B C201 1.65(5)
F5B C201 1.42(5)
F6B C201 1.22(6)
F4B C201 1.53(5)
C111 F9A 1.272(8)
C111 F8A 1.345(9)
C111 F7A 1.352(16)
C111 S3A 1.821(9)
S3A O12A 1.431(6)
S3A O13A 1.467(5)
S3A O14A 1.530(13)
O14B S3B 1.13(5)
O13B S3B 1.415(12)
F8B C202 1.27(2)
C202 F7B 1.27(3)
C202 S3B 1.82(2)
O12B S3B 1.444(14)
O8A S1A 1.3685
O7A S1A 1.4285
O6A S1A 1.3167
S1A C219 1.8970
F2A C219 1.2322
F3A C219 1.4023
F1A C219 1.2318
F1C C221 1.418(17)
F2B C221 1.464(14)
F3B C221 1.359(12)
O6B S1B 1.487(9)
O7B S1B 1.471(9)
O8B S1B 1.431(18)
S1B C221 1.622(17)
